data_4328873
loop_
_publ_author_name
'Shivaiah Vaddypally'
'Sandeep K. Kondaveeti'
'Michael J. Zdilla'

_publ_section_title
;
 Synthesis of a High-Valent, Four-Coordinate Manganese Cubane Cluster with
 a Pendant Mn Atom: Photosystem II-Inspired Manganese-Nitrogen Clusters
;
_journal_name_full 'Inorganic Chemistry'
_journal_page_first 3950
_journal_page_last 3952
_journal_paper_doi 10.1021/ic300502s
_journal_volume 51
_journal_year 2012
_chemical_formula_moiety '(C40 H86 Cl2 Li6 Mn2 N8 O4), (C32 H80 Li8 N8)'
_chemical_formula_sum 'C104 H244 Cl2 Li22 Mn2 N24 O4'
_chemical_formula_weight 2228.69
_chemical_name_systematic
; 
 ? 
;
_space_group_IT_number 2
_symmetry_cell_setting triclinic
_symmetry_space_group_name_Hall '-P 1'
_symmetry_space_group_name_H-M 'P -1'
_atom_sites_solution_hydrogens geom
_atom_sites_solution_primary direct
_atom_sites_solution_secondary difmap
_audit_creation_method SHELXL-97
_cell_angle_alpha 78.328(6)
_cell_angle_beta 85.817(6)
_cell_angle_gamma 65.893(6)
_cell_formula_units_Z 1
_cell_length_a 11.418(4)
_cell_length_b 13.342(4)
_cell_length_c 27.759(9)
_cell_measurement_reflns_used 3576
_cell_measurement_temperature 173(2)
_cell_measurement_theta_max 20.688
_cell_measurement_theta_min 2.248
_cell_volume 3780(2)
_computing_cell_refinement 'SAINT (Bruker-AXS)'
_computing_data_collection 'COSMO (Bruker-AXS)'
_computing_data_reduction 'SADABS (Bruker-AXS)'
_computing_molecular_graphics 'XP (Sheldrick, 2008)'
_computing_publication_material 'APEX2 (Bruker-AXS)'
_computing_structure_refinement 'SHELXL-97 (Sheldrick, 2008)'
_computing_structure_solution 'SHELXS-97 (Sheldrick, 2008)'
_diffrn_ambient_temperature 173(2)
_diffrn_detector_area_resol_mean 8.333
_diffrn_measured_fraction_theta_full 1.000
_diffrn_measured_fraction_theta_max 1.000
_diffrn_measurement_device_type 'Bruker Kappa APEX II DUO'
_diffrn_measurement_method 'phi and omega scans'
_diffrn_radiation_monochromator graphite
_diffrn_radiation_source 'fine-focus sealed tube'
_diffrn_radiation_type MoK\a
_diffrn_radiation_wavelength 0.71073
_diffrn_reflns_av_R_equivalents 0.0390
_diffrn_reflns_av_sigmaI/netI 0.0507
_diffrn_reflns_limit_h_max 11
_diffrn_reflns_limit_h_min -8
_diffrn_reflns_limit_k_max 13
_diffrn_reflns_limit_k_min -13
_diffrn_reflns_limit_l_max 27
_diffrn_reflns_limit_l_min -27
_diffrn_reflns_number 18545
_diffrn_reflns_theta_full 20.31
_diffrn_reflns_theta_max 20.31
_diffrn_reflns_theta_min 1.50
_exptl_absorpt_coefficient_mu 0.249
_exptl_absorpt_correction_T_max 0.9828
_exptl_absorpt_correction_T_min 0.9566
_exptl_absorpt_correction_type multi-scan
_exptl_absorpt_process_details
;
36347 Corrected reflections written to file 
 Estimated minimum and maximum transmission:  0.6667  0.7456
 The ratio of these values is more reliable than their absolute values!
 Additional spherical absorption correction applied with mu*r =  0.2000
 Lambda/2 correction factor = 0.0015
;
_exptl_crystal_colour green
_exptl_crystal_density_diffrn 0.979
_exptl_crystal_description block
_exptl_crystal_F_000 1218
_exptl_crystal_size_max 0.18
_exptl_crystal_size_mid 0.12
_exptl_crystal_size_min 0.07
_refine_diff_density_max 0.410
_refine_diff_density_min -0.250
_refine_diff_density_rms 0.038
_refine_ls_extinction_method none
_refine_ls_goodness_of_fit_ref 1.020
_refine_ls_hydrogen_treatment mixed
_refine_ls_matrix_type full
_refine_ls_number_parameters 740
_refine_ls_number_reflns 7368
_refine_ls_number_restraints 0
_refine_ls_restrained_S_all 1.020
_refine_ls_R_factor_all 0.0760
_refine_ls_R_factor_gt 0.0476
_refine_ls_shift/su_max 0.001
_refine_ls_shift/su_mean 0.000
_refine_ls_structure_factor_coef Fsqd
_refine_ls_weighting_details 'calc w=1/[\s^2^(Fo^2^)+(0.0558P)^2^+2.3629P] where P=(Fo^2^+2Fc^2^)/3'
_refine_ls_weighting_scheme calc
_refine_ls_wR_factor_gt 0.1085
_refine_ls_wR_factor_ref 0.1214
_reflns_number_gt 5344
_reflns_number_total 7368
_reflns_threshold_expression >2sigma(I)
_cod_data_source_file ic300502s_si_002_5.cif
_cod_data_source_block 2.[LiNHBu]8
_cod_database_code 4328873

loop_
_symmetry_equiv_pos_as_xyz
'x, y, z'
'-x, -y, -z'

loop_
_atom_site_label
_atom_site_type_symbol
_atom_site_fract_x
_atom_site_fract_y
_atom_site_fract_z
_atom_site_U_iso_or_equiv
_atom_site_adp_type
_atom_site_occupancy
_atom_site_symmetry_multiplicity
_atom_site_calc_flag
_atom_site_refinement_flags
Mn1 Mn 0.24919(5) 0.34556(5) 0.41039(2) 0.0362(2) Uani 1 1 d .
Li2 Li 0.1165(6) 0.4757(6) 0.4676(2) 0.0458(18) Uani 1 1 d .
Li3 Li 0.1831(7) 0.2349(6) 0.4858(3) 0.0520(19) Uani 1 1 d .
Li4 Li 0.0115(6) 0.3812(6) 0.4029(2) 0.0468(18) Uani 1 1 d .
Li11 Li 0.4730(6) 0.1718(5) 0.1205(2) 0.0410(17) Uani 1 1 d .
Li12 Li 0.5169(6) 0.0307(5) 0.1925(2) 0.0438(17) Uani 1 1 d .
Li13 Li 0.4783(6) -0.1131(6) 0.1641(2) 0.0452(18) Uani 1 1 d .
Li14 Li 0.2922(6) -0.0883(5) 0.2118(2) 0.0424(17) Uani 1 1 d .
Li15 Li 0.1546(6) 0.0133(5) 0.1422(2) 0.0432(17) Uani 1 1 d .
Li16 Li 0.0638(6) 0.2005(5) 0.1595(2) 0.0385(16) Uani 1 1 d .
Li17 Li 0.1469(6) 0.2958(5) 0.0925(2) 0.0388(16) Uani 1 1 d .
Li18 Li 0.2854(6) 0.3176(5) 0.1452(2) 0.0375(16) Uani 1 1 d .
N1 N 0.3676(3) 0.3312(3) 0.37738(12) 0.0505(10) Uani 1 1 d .
N2 N 0.1864(3) 0.2447(3) 0.41016(11) 0.0369(8) Uani 1 1 d .
N3 N 0.1195(3) 0.4762(2) 0.39398(10) 0.0362(8) Uani 1 1 d .
N4 N 0.2811(3) 0.3363(3) 0.47273(11) 0.0427(9) Uani 1 1 d .
N11 N 0.4366(3) 0.2008(3) 0.18946(13) 0.0360(9) Uani 1 1 d .
H11 H 0.392(4) 0.189(3) 0.2088(14) 0.041(15) Uiso 1 1 d .
N12 N 0.5372(3) 0.0031(3) 0.12265(13) 0.0399(9) Uani 1 1 d .
H12 H 0.476(3) 0.019(3) 0.1033(12) 0.026(11) Uiso 1 1 d .
N13 N 0.4563(3) -0.0846(3) 0.23427(13) 0.0403(9) Uani 1 1 d .
H13 H 0.412(3) -0.036(3) 0.2494(13) 0.026(12) Uiso 1 1 d .
N14 N 0.3188(3) -0.1300(3) 0.14468(14) 0.0410(9) Uani 1 1 d .
H14 H 0.330(3) -0.104(3) 0.1165(13) 0.030(12) Uiso 1 1 d .
N15 N 0.1237(3) 0.0530(3) 0.20962(13) 0.0387(9) Uani 1 1 d .
H15 H 0.157(3) 0.079(3) 0.2241(13) 0.031(13) Uiso 1 1 d .
N16 N 0.1015(3) 0.1624(3) 0.09190(12) 0.0351(9) Uani 1 1 d .
H16 H 0.166(3) 0.138(3) 0.0771(12) 0.023(12) Uiso 1 1 d .
N17 N 0.1009(3) 0.3379(2) 0.16081(11) 0.0332(8) Uani 1 1 d .
N18 N 0.3272(3) 0.2894(3) 0.07540(12) 0.0348(9) Uani 1 1 d .
H18 H 0.338(3) 0.238(3) 0.0611(13) 0.035(13) Uiso 1 1 d .
O3 O 0.2012(4) 0.1102(3) 0.53672(13) 0.0915(12) Uani 1 1 d .
O4 O -0.1402(3) 0.3942(3) 0.37241(12) 0.0659(9) Uani 1 1 d .
Cl1 Cl 0.03855(10) 0.62276(9) 0.50897(4) 0.0489(3) Uani 1 1 d .
C21 C 0.2298(4) 0.1510(3) 0.38407(16) 0.0469(11) Uani 1 1 d .
C22 C 0.3682(4) 0.0711(4) 0.3989(2) 0.0799(16) Uani 1 1 d .
H22A H 0.4248 0.1105 0.3895 0.120 Uiso 1 1 calc R
H22B H 0.3949 0.0074 0.3821 0.120 Uiso 1 1 calc R
H22C H 0.3735 0.0441 0.4346 0.120 Uiso 1 1 calc R
C23 C 0.2226(4) 0.1923(4) 0.32888(16) 0.0671(14) Uani 1 1 d .
H23A H 0.2804 0.2306 0.3196 0.101 Uiso 1 1 calc R
H23B H 0.1345 0.2444 0.3192 0.101 Uiso 1 1 calc R
H23C H 0.2484 0.1286 0.3122 0.101 Uiso 1 1 calc R
C24 C 0.1409(5) 0.0900(4) 0.39851(19) 0.0778(16) Uani 1 1 d .
H24A H 0.0525 0.1414 0.3889 0.117 Uiso 1 1 calc R
H24B H 0.1457 0.0631 0.4342 0.117 Uiso 1 1 calc R
H24C H 0.1675 0.0263 0.3817 0.117 Uiso 1 1 calc R
C31 C 0.1089(4) 0.5741(4) 0.35692(15) 0.0490(12) Uani 1 1 d .
C32 C -0.0282(5) 0.6616(4) 0.3597(2) 0.0817(17) Uani 1 1 d .
H32A H -0.0428 0.6807 0.3925 0.123 Uiso 1 1 calc R
H32B H -0.0893 0.6313 0.3533 0.123 Uiso 1 1 calc R
H32C H -0.0401 0.7290 0.3349 0.123 Uiso 1 1 calc R
C33 C 0.1324(6) 0.5448(5) 0.30613(17) 0.100(2) Uani 1 1 d .
H33A H 0.2202 0.4889 0.3045 0.149 Uiso 1 1 calc R
H33B H 0.1205 0.6122 0.2815 0.149 Uiso 1 1 calc R
H33C H 0.0715 0.5143 0.2996 0.149 Uiso 1 1 calc R
C34 C 0.2013(5) 0.6226(4) 0.36811(19) 0.0785(16) Uani 1 1 d .
H34A H 0.1838 0.6419 0.4009 0.118 Uiso 1 1 calc R
H34B H 0.1899 0.6900 0.3435 0.118 Uiso 1 1 calc R
H34C H 0.2897 0.5672 0.3671 0.118 Uiso 1 1 calc R
C35 C 0.0925(6) 0.0790(6) 0.5530(3) 0.132(3) Uani 1 1 d .
H35A H 0.0215 0.1413 0.5649 0.158 Uiso 1 1 calc R
H35B H 0.0601 0.0594 0.5256 0.158 Uiso 1 1 calc R
C36 C 0.1406(9) -0.0103(9) 0.5896(3) 0.188(5) Uani 1 1 d .
H36A H 0.1615 -0.0793 0.5765 0.225 Uiso 1 1 calc R
H36B H 0.0746 -0.0063 0.6152 0.225 Uiso 1 1 calc R
C37 C 0.2507(7) -0.0161(7) 0.6110(2) 0.144(3) Uani 1 1 d .
H37A H 0.3154 -0.0941 0.6187 0.173 Uiso 1 1 calc R
H37B H 0.2302 0.0156 0.6414 0.173 Uiso 1 1 calc R
C38 C 0.2962(6) 0.0540(6) 0.5711(3) 0.139(3) Uani 1 1 d .
H38A H 0.3168 0.1076 0.5851 0.166 Uiso 1 1 calc R
H38B H 0.3746 0.0056 0.5558 0.166 Uiso 1 1 calc R
C41 C 0.3994(5) 0.3224(4) 0.49589(17) 0.0636(14) Uani 1 1 d .
C42 C 0.4396(5) 0.4174(5) 0.4733(2) 0.0926(18) Uani 1 1 d .
H42A H 0.4605 0.4146 0.4386 0.139 Uiso 1 1 calc R
H42B H 0.5150 0.4095 0.4910 0.139 Uiso 1 1 calc R
H42C H 0.3690 0.4892 0.4759 0.139 Uiso 1 1 calc R
C43 C 0.5075(5) 0.2107(5) 0.4900(2) 0.0941(19) Uani 1 1 d .
H43A H 0.5256 0.2101 0.4550 0.141 Uiso 1 1 calc R
H43B H 0.4813 0.1497 0.5043 0.141 Uiso 1 1 calc R
H43C H 0.5848 0.2009 0.5071 0.141 Uiso 1 1 calc R
C44 C 0.3699(6) 0.3267(6) 0.55044(19) 0.114(2) Uani 1 1 d .
H44A H 0.3010 0.3991 0.5534 0.171 Uiso 1 1 calc R
H44B H 0.4470 0.3171 0.5675 0.171 Uiso 1 1 calc R
H44C H 0.3427 0.2665 0.5653 0.171 Uiso 1 1 calc R
C45 C -0.2363(6) 0.3585(6) 0.3974(2) 0.113(2) Uani 1 1 d .
H45A H -0.1961 0.2809 0.4159 0.135 Uiso 1 1 calc R
H45B H -0.2855 0.4082 0.4205 0.135 Uiso 1 1 calc R
C46 C -0.3179(9) 0.3659(11) 0.3586(3) 0.242(7) Uani 1 1 d .
H46A H -0.3058 0.2894 0.3559 0.291 Uiso 1 1 calc R
H46B H -0.4085 0.4062 0.3674 0.291 Uiso 1 1 calc R
C47 C -0.2955(6) 0.4181(5) 0.3149(2) 0.104(2) Uani 1 1 d .
H47A H -0.3686 0.4905 0.3041 0.125 Uiso 1 1 calc R
H47B H -0.2795 0.3714 0.2896 0.125 Uiso 1 1 calc R
C48 C -0.1752(6) 0.4354(7) 0.3246(2) 0.135(3) Uani 1 1 d .
H48A H -0.1046 0.3964 0.3034 0.162 Uiso 1 1 calc R
H48B H -0.1932 0.5161 0.3167 0.162 Uiso 1 1 calc R
C111 C 0.5060(3) 0.2526(3) 0.21160(13) 0.0358(10) Uani 1 1 d .
C112 C 0.5721(4) 0.1812(4) 0.26021(15) 0.0554(12) Uani 1 1 d .
H11J H 0.6301 0.1064 0.2549 0.083 Uiso 1 1 calc R
H11K H 0.5072 0.1749 0.2844 0.083 Uiso 1 1 calc R
H11L H 0.6212 0.2164 0.2725 0.083 Uiso 1 1 calc R
C113 C 0.6085(4) 0.2635(4) 0.17499(14) 0.0507(12) Uani 1 1 d .
H11G H 0.6662 0.1893 0.1689 0.076 Uiso 1 1 calc R
H11H H 0.6579 0.2969 0.1885 0.076 Uiso 1 1 calc R
H11I H 0.5673 0.3113 0.1440 0.076 Uiso 1 1 calc R
C114 C 0.4165(4) 0.3693(4) 0.22071(16) 0.0558(12) Uani 1 1 d .
H11D H 0.3507 0.3631 0.2444 0.084 Uiso 1 1 calc R
H11E H 0.3753 0.4167 0.1897 0.084 Uiso 1 1 calc R
H11F H 0.4665 0.4026 0.2339 0.084 Uiso 1 1 calc R
C121 C 0.6571(4) -0.0509(3) 0.09716(16) 0.0488(12) Uani 1 1 d .
C122 C 0.7663(4) -0.0682(5) 0.1305(2) 0.0939(19) Uani 1 1 d .
H12F H 0.7611 -0.1144 0.1623 0.141 Uiso 1 1 calc R
H12G H 0.7595 0.0045 0.1357 0.141 Uiso 1 1 calc R
H12H H 0.8485 -0.1059 0.1151 0.141 Uiso 1 1 calc R
C123 C 0.6680(5) 0.0198(5) 0.0482(2) 0.100(2) Uani 1 1 d .
H12I H 0.5989 0.0308 0.0260 0.150 Uiso 1 1 calc R
H12J H 0.7512 -0.0184 0.0335 0.150 Uiso 1 1 calc R
H12K H 0.6608 0.0925 0.0535 0.150 Uiso 1 1 calc R
C124 C 0.6742(5) -0.1656(4) 0.0887(2) 0.0812(17) Uani 1 1 d .
H12C H 0.6683 -0.2122 0.1202 0.122 Uiso 1 1 calc R
H12D H 0.7584 -0.2014 0.0742 0.122 Uiso 1 1 calc R
H12E H 0.6068 -0.1568 0.0663 0.122 Uiso 1 1 calc R
C131 C 0.5446(4) -0.1742(4) 0.27109(15) 0.0497(12) Uani 1 1 d .
C132 C 0.4728(5) -0.2222(4) 0.31176(16) 0.0741(15) Uani 1 1 d .
H13G H 0.4191 -0.1637 0.3299 0.111 Uiso 1 1 calc R
H13H H 0.5349 -0.2845 0.3344 0.111 Uiso 1 1 calc R
H13I H 0.4185 -0.2491 0.2970 0.111 Uiso 1 1 calc R
C133 C 0.6292(5) -0.2669(4) 0.24368(18) 0.0731(15) Uani 1 1 d .
H13D H 0.5751 -0.2932 0.2283 0.110 Uiso 1 1 calc R
H13E H 0.6893 -0.3293 0.2669 0.110 Uiso 1 1 calc R
H13F H 0.6773 -0.2377 0.2182 0.110 Uiso 1 1 calc R
C134 C 0.6295(4) -0.1340(4) 0.29511(18) 0.0767(16) Uani 1 1 d .
H13A H 0.5756 -0.0745 0.3127 0.115 Uiso 1 1 calc R
H13B H 0.6779 -0.1050 0.2697 0.115 Uiso 1 1 calc R
H13C H 0.6894 -0.1965 0.3183 0.115 Uiso 1 1 calc R
C141 C 0.3166(4) -0.2400(3) 0.14347(16) 0.0474(11) Uani 1 1 d .
C142 C 0.4465(4) -0.3212(4) 0.12743(18) 0.0655(14) Uani 1 1 d .
H14G H 0.4642 -0.2918 0.0937 0.098 Uiso 1 1 calc R
H14H H 0.4439 -0.3943 0.1288 0.098 Uiso 1 1 calc R
H14I H 0.5143 -0.3294 0.1495 0.098 Uiso 1 1 calc R
C143 C 0.2111(5) -0.2277(4) 0.1089(2) 0.0807(16) Uani 1 1 d .
H14D H 0.2287 -0.1979 0.0752 0.121 Uiso 1 1 calc R
H14E H 0.1279 -0.1763 0.1191 0.121 Uiso 1 1 calc R
H14F H 0.2091 -0.3009 0.1102 0.121 Uiso 1 1 calc R
C144 C 0.2898(5) -0.2877(4) 0.19578(17) 0.0707(15) Uani 1 1 d .
H14A H 0.3579 -0.2967 0.2179 0.106 Uiso 1 1 calc R
H14B H 0.2874 -0.3606 0.1966 0.106 Uiso 1 1 calc R
H14C H 0.2070 -0.2366 0.2064 0.106 Uiso 1 1 calc R
C151 C 0.0282(3) 0.0300(3) 0.24373(14) 0.0365(10) Uani 1 1 d .
C152 C -0.0626(4) 0.1342(3) 0.26312(15) 0.0513(12) Uani 1 1 d .
H15G H -0.1047 0.1946 0.2354 0.077 Uiso 1 1 calc R
H15H H -0.0137 0.1578 0.2826 0.077 Uiso 1 1 calc R
H15I H -0.1278 0.1169 0.2838 0.077 Uiso 1 1 calc R
C153 C -0.0486(4) -0.0090(4) 0.21480(16) 0.0553(12) Uani 1 1 d .
H15D H -0.0900 0.0494 0.1863 0.083 Uiso 1 1 calc R
H15E H -0.1142 -0.0242 0.2360 0.083 Uiso 1 1 calc R
H15F H 0.0092 -0.0774 0.2035 0.083 Uiso 1 1 calc R
C154 C 0.0925(4) -0.0628(4) 0.28770(15) 0.0571(13) Uani 1 1 d .
H15A H 0.1428 -0.0391 0.3065 0.086 Uiso 1 1 calc R
H15B H 0.1494 -0.1308 0.2759 0.086 Uiso 1 1 calc R
H15C H 0.0267 -0.0778 0.3088 0.086 Uiso 1 1 calc R
C161 C -0.0037(3) 0.1860(3) 0.05761(13) 0.0360(10) Uani 1 1 d .
C162 C -0.1291(3) 0.2430(4) 0.08313(15) 0.0507(12) Uani 1 1 d .
H16G H -0.1314 0.3117 0.0915 0.076 Uiso 1 1 calc R
H16H H -0.1356 0.1926 0.1132 0.076 Uiso 1 1 calc R
H16I H -0.2013 0.2616 0.0611 0.076 Uiso 1 1 calc R
C163 C -0.0020(4) 0.0793(4) 0.04517(17) 0.0660(14) Uani 1 1 d .
H16D H -0.0056 0.0285 0.0756 0.099 Uiso 1 1 calc R
H16E H 0.0770 0.0430 0.0276 0.099 Uiso 1 1 calc R
H16F H -0.0764 0.0979 0.0243 0.099 Uiso 1 1 calc R
C164 C 0.0027(4) 0.2639(4) 0.00989(15) 0.0611(13) Uani 1 1 d .
H16A H 0.0014 0.3330 0.0175 0.092 Uiso 1 1 calc R
H16B H -0.0712 0.2818 -0.0111 0.092 Uiso 1 1 calc R
H16C H 0.0821 0.2270 -0.0073 0.092 Uiso 1 1 calc R
C171 C -0.0036(4) 0.4500(3) 0.15899(14) 0.0406(11) Uani 1 1 d .
C172 C -0.0414(4) 0.5036(4) 0.10488(15) 0.0571(13) Uani 1 1 d .
H17G H -0.0694 0.4562 0.0901 0.086 Uiso 1 1 calc R
H17H H 0.0328 0.5111 0.0870 0.086 Uiso 1 1 calc R
H17I H -0.1116 0.5777 0.1031 0.086 Uiso 1 1 calc R
C173 C 0.0383(5) 0.5266(4) 0.18074(18) 0.0719(15) Uani 1 1 d .
H17D H 0.0630 0.4942 0.2153 0.108 Uiso 1 1 calc R
H17E H -0.0330 0.6002 0.1785 0.108 Uiso 1 1 calc R
H17F H 0.1116 0.5345 0.1624 0.108 Uiso 1 1 calc R
C174 C -0.1232(4) 0.4431(4) 0.18553(18) 0.0714(15) Uani 1 1 d .
H17A H -0.1022 0.4088 0.2202 0.107 Uiso 1 1 calc R
H17B H -0.1530 0.3975 0.1702 0.107 Uiso 1 1 calc R
H17C H -0.1911 0.5185 0.1831 0.107 Uiso 1 1 calc R
C181 C 0.3483(4) 0.3783(3) 0.03956(13) 0.0390(10) Uani 1 1 d .
C182 C 0.2567(4) 0.4199(4) -0.00437(15) 0.0573(13) Uani 1 1 d .
H18G H 0.1680 0.4466 0.0072 0.086 Uiso 1 1 calc R
H18H H 0.2733 0.3586 -0.0218 0.086 Uiso 1 1 calc R
H18I H 0.2700 0.4813 -0.0267 0.086 Uiso 1 1 calc R
C183 C 0.4868(4) 0.3375(4) 0.02032(16) 0.0600(13) Uani 1 1 d .
H18D H 0.5471 0.3106 0.0481 0.090 Uiso 1 1 calc R
H18E H 0.4987 0.3995 -0.0021 0.090 Uiso 1 1 calc R
H18F H 0.5027 0.2766 0.0027 0.090 Uiso 1 1 calc R
C184 C 0.3238(4) 0.4744(3) 0.06583(15) 0.0509(12) Uani 1 1 d .
H18A H 0.2359 0.5008 0.0782 0.076 Uiso 1 1 calc R
H18B H 0.3355 0.5357 0.0428 0.076 Uiso 1 1 calc R
H18C H 0.3844 0.4486 0.0934 0.076 Uiso 1 1 calc R

loop_
_atom_site_aniso_label
_atom_site_aniso_U_11
_atom_site_aniso_U_22
_atom_site_aniso_U_33
_atom_site_aniso_U_23
_atom_site_aniso_U_13
_atom_site_aniso_U_12
Mn1 0.0377(4) 0.0365(4) 0.0376(4) -0.0128(3) 0.0071(3) -0.0167(3)
Li2 0.058(5) 0.047(5) 0.038(4) -0.017(3) 0.013(3) -0.024(4)
Li3 0.064(5) 0.054(5) 0.049(5) -0.004(4) -0.005(4) -0.037(4)
Li4 0.049(4) 0.054(5) 0.042(4) -0.017(4) 0.006(3) -0.023(4)
Li11 0.034(4) 0.042(4) 0.044(4) -0.008(3) 0.004(3) -0.012(3)
Li12 0.040(4) 0.038(4) 0.049(4) -0.008(3) -0.002(3) -0.010(3)
Li13 0.040(4) 0.038(4) 0.055(5) -0.014(4) 0.006(3) -0.012(3)
Li14 0.046(4) 0.035(4) 0.045(4) -0.004(3) -0.001(3) -0.016(3)
Li15 0.047(4) 0.036(4) 0.051(4) -0.011(3) 0.000(3) -0.019(3)
Li16 0.040(4) 0.037(4) 0.040(4) -0.009(3) 0.007(3) -0.018(3)
Li17 0.041(4) 0.043(4) 0.035(4) -0.005(3) -0.002(3) -0.021(3)
Li18 0.034(4) 0.038(4) 0.043(4) -0.013(3) -0.001(3) -0.014(3)
N1 0.044(2) 0.056(2) 0.062(2) -0.0252(19) 0.0186(18) -0.0263(19)
N2 0.0386(19) 0.035(2) 0.041(2) -0.0155(17) 0.0082(15) -0.0157(16)
N3 0.041(2) 0.031(2) 0.034(2) -0.0043(17) 0.0051(15) -0.0141(16)
N4 0.049(2) 0.045(2) 0.042(2) -0.0105(17) -0.0052(17) -0.0253(18)
N11 0.034(2) 0.039(2) 0.036(2) -0.0079(18) 0.0016(19) -0.0167(18)
N12 0.031(2) 0.046(2) 0.044(2) -0.0161(18) 0.0060(19) -0.0134(19)
N13 0.040(2) 0.029(2) 0.041(2) -0.003(2) -0.0050(19) -0.0030(19)
N14 0.055(2) 0.034(2) 0.038(2) -0.0078(19) 0.0030(19) -0.0206(18)
N15 0.040(2) 0.042(2) 0.039(2) -0.0084(18) 0.0025(18) -0.0214(19)
N16 0.029(2) 0.040(2) 0.038(2) -0.0116(17) 0.0066(19) -0.0143(18)
N17 0.0284(18) 0.025(2) 0.042(2) -0.0110(15) 0.0021(14) -0.0048(16)
N18 0.045(2) 0.032(2) 0.033(2) -0.0051(19) 0.0025(16) -0.0217(18)
O3 0.093(3) 0.096(3) 0.086(3) 0.037(2) -0.025(2) -0.059(2)
O4 0.056(2) 0.087(3) 0.060(2) -0.0042(19) -0.0049(17) -0.0381(19)
Cl1 0.0622(7) 0.0524(7) 0.0449(7) -0.0242(6) 0.0219(5) -0.0323(6)
C21 0.042(3) 0.042(3) 0.062(3) -0.029(2) 0.008(2) -0.014(2)
C22 0.063(3) 0.049(3) 0.120(5) -0.039(3) -0.004(3) -0.004(3)
C23 0.073(3) 0.086(4) 0.061(4) -0.045(3) 0.020(3) -0.040(3)
C24 0.094(4) 0.070(4) 0.101(4) -0.046(3) 0.024(3) -0.055(3)
C31 0.060(3) 0.047(3) 0.039(3) 0.000(2) 0.004(2) -0.024(3)
C32 0.075(4) 0.051(3) 0.096(4) 0.017(3) -0.014(3) -0.015(3)
C33 0.166(6) 0.089(4) 0.040(3) 0.007(3) 0.009(3) -0.058(4)
C34 0.082(4) 0.054(3) 0.100(4) 0.014(3) -0.003(3) -0.040(3)
C35 0.118(6) 0.112(6) 0.164(7) 0.066(5) -0.038(5) -0.081(5)
C36 0.216(10) 0.290(13) 0.117(6) 0.053(7) -0.037(6) -0.199(10)
C37 0.150(6) 0.213(9) 0.096(5) 0.060(5) -0.041(5) -0.135(7)
C38 0.090(5) 0.106(6) 0.185(7) 0.068(5) -0.041(5) -0.042(4)
C41 0.069(3) 0.068(4) 0.065(4) -0.009(3) -0.017(3) -0.038(3)
C42 0.095(4) 0.097(5) 0.118(5) -0.024(4) -0.019(4) -0.065(4)
C43 0.060(4) 0.084(4) 0.135(5) -0.008(4) -0.042(3) -0.025(3)
C44 0.131(5) 0.166(7) 0.064(4) -0.016(4) -0.041(4) -0.076(5)
C45 0.099(5) 0.191(7) 0.093(5) -0.034(5) 0.019(4) -0.103(5)
C46 0.220(10) 0.56(2) 0.072(5) -0.003(8) -0.006(6) -0.309(13)
C47 0.093(4) 0.120(5) 0.108(5) 0.011(4) -0.033(4) -0.061(4)
C48 0.124(6) 0.201(8) 0.103(5) 0.063(5) -0.060(4) -0.121(6)
C111 0.034(2) 0.042(3) 0.033(2) -0.012(2) -0.0017(19) -0.013(2)
C112 0.049(3) 0.068(3) 0.047(3) -0.012(2) -0.005(2) -0.021(3)
C113 0.046(3) 0.066(3) 0.048(3) -0.011(2) 0.001(2) -0.030(2)
C114 0.057(3) 0.050(3) 0.065(3) -0.027(2) 0.000(2) -0.019(3)
C121 0.047(3) 0.042(3) 0.063(3) -0.024(2) 0.019(2) -0.020(2)
C122 0.041(3) 0.098(5) 0.147(6) -0.046(4) 0.013(3) -0.024(3)
C123 0.113(5) 0.081(4) 0.091(4) -0.019(3) 0.062(4) -0.033(4)
C124 0.082(4) 0.062(4) 0.110(4) -0.049(3) 0.047(3) -0.032(3)
C131 0.049(3) 0.040(3) 0.048(3) -0.001(2) -0.011(2) -0.008(2)
C132 0.097(4) 0.065(4) 0.047(3) 0.013(3) -0.011(3) -0.029(3)
C133 0.076(3) 0.042(3) 0.071(4) 0.001(3) -0.007(3) 0.003(3)
C134 0.068(3) 0.071(4) 0.077(4) 0.007(3) -0.038(3) -0.017(3)
C141 0.057(3) 0.033(3) 0.061(3) -0.022(2) 0.007(2) -0.021(2)
C142 0.078(3) 0.046(3) 0.080(4) -0.031(3) 0.013(3) -0.025(3)
C143 0.088(4) 0.064(4) 0.111(4) -0.035(3) -0.013(3) -0.042(3)
C144 0.087(4) 0.039(3) 0.086(4) -0.015(3) 0.024(3) -0.027(3)
C151 0.037(2) 0.035(3) 0.037(2) -0.008(2) 0.006(2) -0.014(2)
C152 0.045(3) 0.053(3) 0.054(3) -0.017(2) 0.012(2) -0.015(2)
C153 0.052(3) 0.062(3) 0.063(3) -0.016(3) 0.010(2) -0.033(3)
C154 0.065(3) 0.051(3) 0.046(3) 0.002(2) 0.008(2) -0.020(3)
C161 0.036(2) 0.044(3) 0.033(2) -0.012(2) 0.000(2) -0.019(2)
C162 0.037(3) 0.062(3) 0.056(3) -0.016(2) -0.002(2) -0.020(2)
C163 0.068(3) 0.072(4) 0.077(4) -0.038(3) -0.002(3) -0.036(3)
C164 0.062(3) 0.081(4) 0.037(3) -0.005(3) -0.001(2) -0.028(3)
C171 0.042(3) 0.040(3) 0.042(3) -0.016(2) -0.001(2) -0.014(2)
C172 0.054(3) 0.043(3) 0.062(3) -0.004(2) -0.016(2) -0.007(2)
C173 0.073(3) 0.057(3) 0.089(4) -0.038(3) -0.010(3) -0.017(3)
C174 0.048(3) 0.066(4) 0.085(4) -0.024(3) 0.021(3) -0.008(3)
C181 0.046(3) 0.039(3) 0.031(2) 0.000(2) -0.001(2) -0.019(2)
C182 0.082(3) 0.049(3) 0.041(3) 0.006(2) -0.010(2) -0.031(3)
C183 0.065(3) 0.068(3) 0.056(3) -0.010(3) 0.020(2) -0.039(3)
C184 0.069(3) 0.047(3) 0.045(3) -0.005(2) 0.003(2) -0.034(3)

loop_
_atom_type_symbol
_atom_type_description
_atom_type_scat_dispersion_real
_atom_type_scat_dispersion_imag
_atom_type_scat_source
C C 0.0033 0.0016 'International Tables Vol C Tables 4.2.6.8 and 6.1.1.4'
H H 0.0000 0.0000 'International Tables Vol C Tables 4.2.6.8 and 6.1.1.4'
Li Li -0.0003 0.0001 'International Tables Vol C Tables 4.2.6.8 and 6.1.1.4'
N N 0.0061 0.0033 'International Tables Vol C Tables 4.2.6.8 and 6.1.1.4'
O O 0.0106 0.0060 'International Tables Vol C Tables 4.2.6.8 and 6.1.1.4'
Mn Mn 0.3368 0.7283 'International Tables Vol C Tables 4.2.6.8 and 6.1.1.4'
Cl Cl 0.1484 0.1585 'International Tables Vol C Tables 4.2.6.8 and 6.1.1.4'

loop_
_geom_angle_atom_site_label_1
_geom_angle_atom_site_label_2
_geom_angle_atom_site_label_3
_geom_angle
_geom_angle_site_symmetry_1
_geom_angle_site_symmetry_3
N1 Mn1 N3 113.63(16) . .
N1 Mn1 N4 112.98(16) . .
N3 Mn1 N4 104.65(14) . .
N1 Mn1 N2 113.73(16) . .
N3 Mn1 N2 105.52(14) . .
N4 Mn1 N2 105.48(14) . .
N1 Mn1 Li2 137.36(19) . .
N3 Mn1 Li2 52.96(18) . .
N4 Mn1 Li2 52.36(19) . .
N2 Mn1 Li2 108.91(18) . .
N1 Mn1 Li3 138.5(2) . .
N3 Mn1 Li3 107.81(19) . .
N4 Mn1 Li3 52.68(18) . .
N2 Mn1 Li3 53.57(18) . .
Li2 Mn1 Li3 70.0(2) . .
N1 Mn1 Li4 139.37(19) . .
N3 Mn1 Li4 53.21(18) . .
N4 Mn1 Li4 107.64(18) . .
N2 Mn1 Li4 53.11(18) . .
Li2 Mn1 Li4 70.5(2) . .
Li3 Mn1 Li4 69.9(2) . .
N4 Li2 N3 86.8(3) . .
N4 Li2 Cl1 133.5(3) . .
N3 Li2 Cl1 129.9(3) . .
N4 Li2 Mn1 43.66(16) . .
N3 Li2 Mn1 43.58(15) . .
Cl1 Li2 Mn1 161.3(3) . .
N4 Li2 Cl1 97.3(3) . 2_566
N3 Li2 Cl1 96.7(3) . 2_566
Cl1 Li2 Cl1 104.0(2) . 2_566
Mn1 Li2 Cl1 94.5(2) . 2_566
N4 Li2 Li3 44.4(2) . .
N3 Li2 Li3 88.6(3) . .
Cl1 Li2 Li3 139.8(3) . .
Mn1 Li2 Li3 55.34(19) . .
Cl1 Li2 Li3 53.13(19) 2_566 .
N4 Li2 Li4 88.4(3) . .
N3 Li2 Li4 44.6(2) . .
Cl1 Li2 Li4 136.9(3) . .
Mn1 Li2 Li4 55.24(18) . .
Cl1 Li2 Li4 52.40(18) 2_566 .
Li3 Li2 Li4 60.1(2) . .
N4 Li2 Li2 129.4(4) . 2_566
N3 Li2 Li2 126.1(4) . 2_566
Cl1 Li2 Li2 56.2(2) . 2_566
Mn1 Li2 Li2 142.3(4) . 2_566
Cl1 Li2 Li2 47.78(18) 2_566 2_566
Li3 Li2 Li2 94.0(3) . 2_566
Li4 Li2 Li2 92.0(3) . 2_566
O3 Li3 N4 131.0(4) . .
O3 Li3 N2 128.9(4) . .
N4 Li3 N2 85.9(3) . .
O3 Li3 Cl1 106.8(3) . 2_566
N4 Li3 Cl1 99.8(3) . 2_566
N2 Li3 Cl1 97.5(3) . 2_566
O3 Li3 Mn1 156.7(4) . .
N4 Li3 Mn1 43.23(15) . .
N2 Li3 Mn1 43.17(15) . .
Cl1 Li3 Mn1 96.5(2) 2_566 .
O3 Li3 Li2 142.6(4) . .
N4 Li3 Li2 43.7(2) . .
N2 Li3 Li2 88.1(3) . .
Cl1 Li3 Li2 56.3(2) 2_566 .
Mn1 Li3 Li2 54.67(18) . .
O3 Li3 Li4 140.4(3) . .
N4 Li3 Li4 88.3(3) . .
N2 Li3 Li4 44.7(2) . .
Cl1 Li3 Li4 53.26(19) 2_566 .
Mn1 Li3 Li4 55.23(18) . .
Li2 Li3 Li4 60.4(2) . .
O4 Li4 N2 126.4(4) . .
O4 Li4 N3 134.7(4) . .
N2 Li4 N3 85.4(3) . .
O4 Li4 Cl1 105.6(3) . 2_566
N2 Li4 Cl1 98.2(3) . 2_566
N3 Li4 Cl1 99.5(3) . 2_566
O4 Li4 Mn1 157.2(3) . .
N2 Li4 Mn1 43.00(15) . .
N3 Li4 Mn1 42.94(15) . .
Cl1 Li4 Mn1 96.6(2) 2_566 .
O4 Li4 Li3 137.6(3) . .
N2 Li4 Li3 44.9(2) . .
N3 Li4 Li3 87.6(3) . .
Cl1 Li4 Li3 53.8(2) 2_566 .
Mn1 Li4 Li3 54.86(18) . .
O4 Li4 Li2 145.2(4) . .
N2 Li4 Li2 87.5(3) . .
N3 Li4 Li2 43.71(19) . .
Cl1 Li4 Li2 56.05(18) 2_566 .
Mn1 Li4 Li2 54.22(18) . .
Li3 Li4 Li2 59.5(2) . .
N11 Li11 N18 108.6(3) . .
N11 Li11 N12 108.8(3) . .
N18 Li11 N12 123.5(4) . .
N11 Li11 Li12 55.2(2) . .
N18 Li11 Li12 142.8(3) . .
N12 Li11 Li12 53.9(2) . .
N11 Li11 Li18 54.9(2) . .
N18 Li11 Li18 53.7(2) . .
N12 Li11 Li18 137.3(3) . .
Li12 Li11 Li18 101.0(3) . .
N11 Li11 Li17 90.7(2) . .
N18 Li11 Li17 31.99(16) . .
N12 Li11 Li17 108.6(3) . .
Li12 Li11 Li17 110.9(3) . .
Li18 Li11 Li17 42.9(2) . .
N12 Li12 N13 107.5(3) . .
N12 Li12 N11 108.0(3) . .
N13 Li12 N11 126.8(4) . .
N12 Li12 Li11 54.9(2) . .
N13 Li12 Li11 144.3(4) . .
N11 Li12 Li11 53.4(2) . .
N12 Li12 Li13 54.0(2) . .
N13 Li12 Li13 53.5(2) . .
N11 Li12 Li13 140.6(4) . .
Li11 Li12 Li13 102.0(3) . .
N12 Li12 Li14 88.9(3) . .
N13 Li12 Li14 31.42(17) . .
N11 Li12 Li14 113.2(3) . .
Li11 Li12 Li14 112.9(3) . .
Li13 Li12 Li14 42.5(2) . .
N13 Li13 N14 108.4(3) . .
N13 Li13 N12 107.2(3) . .
N14 Li13 N12 121.0(4) . .
N13 Li13 Li14 54.7(2) . .
N14 Li13 Li14 54.0(2) . .
N12 Li13 Li14 130.1(4) . .
N13 Li13 Li12 54.1(2) . .
N14 Li13 Li12 134.9(4) . .
N12 Li13 Li12 53.1(2) . .
Li14 Li13 Li12 93.8(3) . .
N13 Li13 Li15 92.1(3) . .
N14 Li13 Li15 33.50(18) . .
N12 Li13 Li15 101.1(3) . .
Li14 Li13 Li15 44.1(2) . .
Li12 Li13 Li15 101.6(3) . .
N14 Li14 N13 109.4(3) . .
N14 Li14 N15 108.0(3) . .
N13 Li14 N15 118.4(4) . .
N14 Li14 Li13 55.0(2) . .
N13 Li14 Li13 54.6(2) . .
N15 Li14 Li13 128.8(3) . .
N14 Li14 Li15 54.8(2) . .
N13 Li14 Li15 132.1(3) . .
N15 Li14 Li15 53.2(2) . .
Li13 Li14 Li15 92.2(3) . .
N14 Li14 Li12 93.1(3) . .
N13 Li14 Li12 31.67(17) . .
N15 Li14 Li12 100.7(3) . .
Li13 Li14 Li12 43.8(2) . .
Li15 Li14 Li12 100.5(3) . .
N15 Li15 N14 108.8(3) . .
N15 Li15 N16 106.8(3) . .
N14 Li15 N16 128.8(4) . .
N15 Li15 Li14 55.3(2) . .
N14 Li15 Li14 53.5(2) . .
N16 Li15 Li14 140.7(4) . .
N15 Li15 Li16 54.3(2) . .
N14 Li15 Li16 144.8(4) . .
N16 Li15 Li16 52.6(2) . .
Li14 Li15 Li16 101.6(3) . .
N15 Li15 Li13 90.9(3) . .
N14 Li15 Li13 33.36(18) . .
N16 Li15 Li13 112.4(3) . .
Li14 Li15 Li13 43.6(2) . .
Li16 Li15 Li13 111.6(3) . .
N16 Li16 N17 109.0(3) . .
N16 Li16 N15 107.6(3) . .
N17 Li16 N15 127.3(3) . .
N16 Li16 Li17 54.6(2) . .
N17 Li16 Li17 54.4(2) . .
N15 Li16 Li17 139.7(3) . .
N16 Li16 Li15 54.9(2) . .
N17 Li16 Li15 144.3(3) . .
N15 Li16 Li15 52.8(2) . .
Li17 Li16 Li15 100.9(3) . .
N16 Li16 Li18 91.0(2) . .
N17 Li16 Li18 32.57(16) . .
N15 Li16 Li18 112.2(3) . .
Li17 Li16 Li18 43.5(2) . .
Li15 Li16 Li18 111.8(3) . .
N16 Li17 N18 121.6(4) . .
N16 Li17 N17 107.3(3) . .
N18 Li17 N17 108.3(3) . .
N16 Li17 Li18 130.6(3) . .
N18 Li17 Li18 54.2(2) . .
N17 Li17 Li18 54.3(2) . .
N16 Li17 Li16 53.2(2) . .
N18 Li17 Li16 133.2(3) . .
N17 Li17 Li16 54.2(2) . .
Li18 Li17 Li16 92.5(3) . .
N16 Li17 Li11 103.5(3) . .
N18 Li17 Li11 31.87(17) . .
N17 Li17 Li11 92.1(2) . .
Li18 Li17 Li11 43.6(2) . .
Li16 Li17 Li11 101.4(3) . .
N18 Li18 N17 109.7(3) . .
N18 Li18 N11 107.0(3) . .
N17 Li18 N11 121.5(3) . .
N18 Li18 Li17 54.9(2) . .
N17 Li18 Li17 55.0(2) . .
N11 Li18 Li17 131.0(3) . .
N18 Li18 Li11 54.1(2) . .
N17 Li18 Li11 135.0(3) . .
N11 Li18 Li11 52.9(2) . .
Li17 Li18 Li11 93.5(3) . .
N18 Li18 Li16 92.9(2) . .
N17 Li18 Li16 32.80(17) . .
N11 Li18 Li16 103.2(3) . .
Li17 Li18 Li16 44.1(2) . .
Li11 Li18 Li16 102.3(3) . .
C21 N2 Mn1 130.1(2) . .
C21 N2 Li4 127.6(3) . .
Mn1 N2 Li4 83.9(2) . .
C21 N2 Li3 126.7(3) . .
Mn1 N2 Li3 83.3(2) . .
Li4 N2 Li3 90.4(3) . .
C31 N3 Mn1 130.9(3) . .
C31 N3 Li2 122.6(3) . .
Mn1 N3 Li2 83.5(2) . .
C31 N3 Li4 129.9(3) . .
Mn1 N3 Li4 83.8(2) . .
Li2 N3 Li4 91.7(3) . .
C41 N4 Mn1 129.4(3) . .
C41 N4 Li2 124.1(3) . .
Mn1 N4 Li2 84.0(2) . .
C41 N4 Li3 129.2(3) . .
Mn1 N4 Li3 84.1(2) . .
Li2 N4 Li3 91.9(3) . .
C111 N11 Li11 121.1(3) . .
C111 N11 Li12 119.4(3) . .
Li11 N11 Li12 71.4(3) . .
C111 N11 Li18 112.3(3) . .
Li11 N11 Li18 72.2(3) . .
Li12 N11 Li18 126.8(3) . .
C121 N12 Li12 127.5(3) . .
C121 N12 Li13 111.1(3) . .
Li12 N12 Li13 72.9(3) . .
C121 N12 Li11 117.5(3) . .
Li12 N12 Li11 71.3(3) . .
Li13 N12 Li11 130.6(3) . .
C131 N13 Li13 115.6(3) . .
C131 N13 Li14 122.6(3) . .
Li13 N13 Li14 70.7(3) . .
C131 N13 Li12 119.1(3) . .
Li13 N13 Li12 72.5(3) . .
Li14 N13 Li12 116.9(3) . .
C141 N14 Li14 114.7(3) . .
C141 N14 Li13 123.0(3) . .
Li14 N14 Li13 71.0(3) . .
C141 N14 Li15 122.5(3) . .
Li14 N14 Li15 71.7(3) . .
Li13 N14 Li15 113.1(3) . .
C151 N15 Li15 122.8(3) . .
C151 N15 Li16 118.4(3) . .
Li15 N15 Li16 72.9(3) . .
C151 N15 Li14 111.1(3) . .
Li15 N15 Li14 71.5(3) . .
Li16 N15 Li14 129.2(3) . .
C161 N16 Li16 120.9(3) . .
C161 N16 Li17 114.7(3) . .
Li16 N16 Li17 72.2(3) . .
C161 N16 Li15 115.6(3) . .
Li16 N16 Li15 72.5(3) . .
Li17 N16 Li15 128.3(3) . .
C171 N17 Li18 121.6(3) . .
C171 N17 Li16 121.6(3) . .
Li18 N17 Li16 114.6(3) . .
C171 N17 Li17 112.9(3) . .
Li18 N17 Li17 70.7(3) . .
Li16 N17 Li17 71.4(3) . .
C181 N18 Li18 116.4(3) . .
C181 N18 Li11 120.7(3) . .
Li18 N18 Li11 72.2(3) . .
C181 N18 Li17 122.0(3) . .
Li18 N18 Li17 70.9(3) . .
Li11 N18 Li17 116.1(3) . .
C38 O3 C35 107.7(4) . .
C38 O3 Li3 128.5(4) . .
C35 O3 Li3 122.0(4) . .
C48 O4 C45 108.5(4) . .
C48 O4 Li4 126.8(4) . .
C45 O4 Li4 124.7(4) . .
Li2 Cl1 Li4 128.4(2) . 2_566
Li2 Cl1 Li3 130.4(2) . 2_566
Li4 Cl1 Li3 73.0(2) 2_566 2_566
Li2 Cl1 Li2 76.0(2) . 2_566
Li4 Cl1 Li2 71.6(2) 2_566 2_566
Li3 Cl1 Li2 70.6(2) 2_566 2_566
N2 C21 C23 110.9(3) . .
N2 C21 C24 107.3(3) . .
C23 C21 C24 109.5(4) . .
N2 C21 C22 110.3(3) . .
C23 C21 C22 109.1(4) . .
C24 C21 C22 109.8(4) . .
N3 C31 C33 110.4(4) . .
N3 C31 C34 111.0(3) . .
C33 C31 C34 110.8(4) . .
N3 C31 C32 106.6(3) . .
C33 C31 C32 109.7(4) . .
C34 C31 C32 108.2(4) . .
C36 C35 O3 105.0(5) . .
C35 C36 C37 112.5(7) . .
C36 C37 C38 102.0(5) . .
O3 C38 C37 108.3(5) . .
N4 C41 C42 110.9(4) . .
N4 C41 C43 110.3(4) . .
C42 C41 C43 109.5(4) . .
N4 C41 C44 106.8(4) . .
C42 C41 C44 108.6(4) . .
C43 C41 C44 110.7(5) . .
C46 C45 O4 104.5(5) . .
C47 C46 C45 113.6(6) . .
C46 C47 C48 103.1(5) . .
O4 C48 C47 109.3(5) . .
N11 C111 C113 106.8(3) . .
N11 C111 C112 112.3(3) . .
C113 C111 C112 108.5(3) . .
N11 C111 C114 111.7(3) . .
C113 C111 C114 108.8(3) . .
C112 C111 C114 108.5(3) . .
N12 C121 C123 112.8(4) . .
N12 C121 C122 106.8(4) . .
C123 C121 C122 108.4(4) . .
N12 C121 C124 112.1(3) . .
C123 C121 C124 108.9(4) . .
C122 C121 C124 107.6(4) . .
N13 C131 C134 111.8(4) . .
N13 C131 C133 106.5(4) . .
C134 C131 C133 109.2(4) . .
N13 C131 C132 112.0(3) . .
C134 C131 C132 108.5(4) . .
C133 C131 C132 108.8(4) . .
N14 C141 C144 106.8(3) . .
N14 C141 C143 111.4(4) . .
C144 C141 C143 109.3(4) . .
N14 C141 C142 111.3(3) . .
C144 C141 C142 108.8(4) . .
C143 C141 C142 109.2(4) . .
N15 C151 C153 106.7(3) . .
N15 C151 C154 111.7(3) . .
C153 C151 C154 108.5(3) . .
N15 C151 C152 111.9(3) . .
C153 C151 C152 109.5(3) . .
C154 C151 C152 108.4(3) . .
N16 C161 C162 107.2(3) . .
N16 C161 C163 111.9(3) . .
C162 C161 C163 108.5(3) . .
N16 C161 C164 111.5(3) . .
C162 C161 C164 108.8(3) . .
C163 C161 C164 108.8(3) . .
N17 C171 C173 111.8(3) . .
N17 C171 C174 111.5(3) . .
C173 C171 C174 109.6(4) . .
N17 C171 C172 108.5(3) . .
C173 C171 C172 107.8(3) . .
C174 C171 C172 107.5(3) . .
N18 C181 C184 107.3(3) . .
N18 C181 C182 111.3(3) . .
C184 C181 C182 109.2(3) . .
N18 C181 C183 111.6(3) . .
C184 C181 C183 109.0(3) . .
C182 C181 C183 108.3(3) . .

loop_
_geom_bond_atom_site_label_1
_geom_bond_atom_site_label_2
_geom_bond_distance
_geom_bond_site_symmetry_2
Mn1 N1 1.544(3) .
Mn1 N3 1.763(3) .
Mn1 N4 1.764(3) .
Mn1 N2 1.765(3) .
Mn1 Li2 2.541(6) .
Mn1 Li3 2.561(7) .
Mn1 Li4 2.573(7) .
Li2 N4 2.023(8) .
Li2 N3 2.041(7) .
Li2 Cl1 2.300(7) .
Li2 Cl1 2.582(6) 2_566
Li2 Li3 2.926(10) .
Li2 Li4 2.953(9) .
Li2 Li2 3.014(12) 2_566
Li3 O3 1.902(7) .
Li3 N4 2.048(7) .
Li3 N2 2.075(7) .
Li3 Cl1 2.483(8) 2_566
Li3 Li4 2.942(10) .
Li4 O4 1.912(7) .
Li4 N2 2.070(7) .
Li4 N3 2.072(7) .
Li4 Cl1 2.466(7) 2_566
Li11 N11 2.011(7) .
Li11 N18 2.043(7) .
Li11 N12 2.051(7) .
Li11 Li12 2.375(9) .
Li11 Li18 2.401(9) .
Li11 Li17 3.474(9) .
Li12 N12 2.025(8) .
Li12 N13 2.054(7) .
Li12 N11 2.057(7) .
Li12 Li13 2.419(10) .
Li12 Li14 3.489(9) .
Li13 N13 2.038(8) .
Li13 N14 2.045(7) .
Li13 N12 2.049(7) .
Li13 Li14 2.361(9) .
Li13 Li15 3.420(9) .
Li14 N14 2.019(8) .
Li14 N13 2.040(7) .
Li14 N15 2.066(7) .
Li14 Li15 2.384(9) .
Li15 N15 2.014(8) .
Li15 N14 2.052(7) .
Li15 N16 2.072(7) .
Li15 Li16 2.417(9) .
Li16 N16 2.013(7) .
Li16 N17 2.049(7) .
Li16 N15 2.052(7) .
Li16 Li17 2.395(8) .
Li16 Li18 3.439(8) .
Li17 N16 2.050(7) .
Li17 N18 2.050(7) .
Li17 N17 2.056(7) .
Li17 Li18 2.367(8) .
Li18 N18 2.033(7) .
Li18 N17 2.036(6) .
Li18 N11 2.064(7) .
N2 C21 1.463(5) .
N3 C31 1.457(5) .
N4 C41 1.465(5) .
N11 C111 1.474(5) .
N12 C121 1.467(5) .
N13 C131 1.471(5) .
N14 C141 1.486(5) .
N15 C151 1.478(5) .
N16 C161 1.478(5) .
N17 C171 1.478(5) .
N18 C181 1.475(5) .
O3 C38 1.358(6) .
O3 C35 1.477(6) .
O4 C48 1.351(6) .
O4 C45 1.447(5) .
Cl1 Li4 2.466(7) 2_566
Cl1 Li3 2.483(8) 2_566
Cl1 Li2 2.582(6) 2_566
C21 C23 1.516(6) .
C21 C24 1.529(6) .
C21 C22 1.532(6) .
C31 C33 1.515(6) .
C31 C34 1.522(6) .
C31 C32 1.531(6) .
C35 C36 1.346(8) .
C36 C37 1.395(8) .
C37 C38 1.507(7) .
C41 C42 1.524(6) .
C41 C43 1.528(7) .
C41 C44 1.534(7) .
C45 C46 1.438(8) .
C46 C47 1.334(8) .
C47 C48 1.533(7) .
C111 C113 1.527(5) .
C111 C112 1.529(5) .
C111 C114 1.535(5) .
C121 C123 1.518(6) .
C121 C122 1.521(6) .
C121 C124 1.525(6) .
C131 C134 1.529(6) .
C131 C133 1.529(6) .
C131 C132 1.536(6) .
C141 C144 1.526(6) .
C141 C143 1.531(6) .
C141 C142 1.535(6) .
C151 C153 1.527(5) .
C151 C154 1.529(5) .
C151 C152 1.530(5) .
C161 C162 1.521(5) .
C161 C163 1.524(6) .
C161 C164 1.527(5) .
C171 C173 1.526(6) .
C171 C174 1.531(5) .
C171 C172 1.537(5) .
C181 C184 1.519(5) .
C181 C182 1.525(5) .
C181 C183 1.541(5) .

loop_
_geom_torsion_atom_site_label_1
_geom_torsion_atom_site_label_2
_geom_torsion_atom_site_label_3
_geom_torsion_atom_site_label_4
_geom_torsion
_geom_torsion_site_symmetry_1
_geom_torsion_site_symmetry_4
N1 Mn1 Li2 N4 -83.7(3) . .
N3 Mn1 Li2 N4 -169.2(3) . .
N2 Mn1 Li2 N4 95.3(2) . .
Li3 Mn1 Li2 N4 57.7(2) . .
Li4 Mn1 Li2 N4 132.7(3) . .
N1 Mn1 Li2 N3 85.5(3) . .
N4 Mn1 Li2 N3 169.2(3) . .
N2 Mn1 Li2 N3 -95.5(2) . .
Li3 Mn1 Li2 N3 -133.1(3) . .
Li4 Mn1 Li2 N3 -58.1(2) . .
N1 Mn1 Li2 Cl1 7.2(12) . .
N3 Mn1 Li2 Cl1 -78.3(10) . .
N4 Mn1 Li2 Cl1 90.9(10) . .
N2 Mn1 Li2 Cl1 -173.8(10) . .
Li3 Mn1 Li2 Cl1 148.7(11) . .
Li4 Mn1 Li2 Cl1 -136.3(10) . .
N1 Mn1 Li2 Cl1 -179.6(2) . 2_566
N3 Mn1 Li2 Cl1 94.9(2) . 2_566
N4 Mn1 Li2 Cl1 -95.9(2) . 2_566
N2 Mn1 Li2 Cl1 -0.6(2) . 2_566
Li3 Mn1 Li2 Cl1 -38.1(2) . 2_566
Li4 Mn1 Li2 Cl1 36.9(2) . 2_566
N1 Mn1 Li2 Li3 -141.4(3) . .
N3 Mn1 Li2 Li3 133.1(3) . .
N4 Mn1 Li2 Li3 -57.7(2) . .
N2 Mn1 Li2 Li3 37.6(2) . .
Li4 Mn1 Li2 Li3 75.0(2) . .
N1 Mn1 Li2 Li4 143.6(3) . .
N3 Mn1 Li2 Li4 58.1(2) . .
N4 Mn1 Li2 Li4 -132.7(3) . .
N2 Mn1 Li2 Li4 -37.4(2) . .
Li3 Mn1 Li2 Li4 -75.0(2) . .
N1 Mn1 Li2 Li2 177.7(5) . 2_566
N3 Mn1 Li2 Li2 92.2(7) . 2_566
N4 Mn1 Li2 Li2 -98.6(7) . 2_566
N2 Mn1 Li2 Li2 -3.3(7) . 2_566
Li3 Mn1 Li2 Li2 -40.8(6) . 2_566
Li4 Mn1 Li2 Li2 34.1(6) . 2_566
N1 Mn1 Li3 O3 -4.3(11) . .
N3 Mn1 Li3 O3 177.5(9) . .
N4 Mn1 Li3 O3 -87.4(9) . .
N2 Mn1 Li3 O3 81.1(9) . .
Li2 Mn1 Li3 O3 -144.7(10) . .
Li4 Mn1 Li3 O3 139.4(10) . .
N1 Mn1 Li3 N4 83.0(3) . .
N3 Mn1 Li3 N4 -95.1(2) . .
N2 Mn1 Li3 N4 168.4(3) . .
Li2 Mn1 Li3 N4 -57.3(2) . .
Li4 Mn1 Li3 N4 -133.2(3) . .
N1 Mn1 Li3 N2 -85.4(3) . .
N3 Mn1 Li3 N2 96.4(2) . .
N4 Mn1 Li3 N2 -168.4(3) . .
Li2 Mn1 Li3 N2 134.2(3) . .
Li4 Mn1 Li3 N2 58.4(2) . .
N1 Mn1 Li3 Cl1 -179.51(19) . 2_566
N3 Mn1 Li3 Cl1 2.3(2) . 2_566
N4 Mn1 Li3 Cl1 97.5(3) . 2_566
N2 Mn1 Li3 Cl1 -94.1(2) . 2_566
Li2 Mn1 Li3 Cl1 40.1(2) . 2_566
Li4 Mn1 Li3 Cl1 -35.7(2) . 2_566
N1 Mn1 Li3 Li2 140.4(3) . .
N3 Mn1 Li3 Li2 -37.8(2) . .
N4 Mn1 Li3 Li2 57.3(2) . .
N2 Mn1 Li3 Li2 -134.2(3) . .
Li4 Mn1 Li3 Li2 -75.9(2) . .
N1 Mn1 Li3 Li4 -143.8(3) . .
N3 Mn1 Li3 Li4 38.1(2) . .
N4 Mn1 Li3 Li4 133.2(3) . .
N2 Mn1 Li3 Li4 -58.4(2) . .
Li2 Mn1 Li3 Li4 75.9(2) . .
N4 Li2 Li3 O3 101.3(6) . .
N3 Li2 Li3 O3 -171.9(5) . .
Cl1 Li2 Li3 O3 -7.2(9) . .
Mn1 Li2 Li3 O3 157.8(6) . .
Cl1 Li2 Li3 O3 -72.5(6) 2_566 .
Li4 Li2 Li3 O3 -135.8(6) . .
Li2 Li2 Li3 O3 -45.8(7) 2_566 .
N3 Li2 Li3 N4 86.8(3) . .
Cl1 Li2 Li3 N4 -108.5(5) . .
Mn1 Li2 Li3 N4 56.6(2) . .
Cl1 Li2 Li3 N4 -173.7(3) 2_566 .
Li4 Li2 Li3 N4 122.9(3) . .
Li2 Li2 Li3 N4 -147.1(4) 2_566 .
N4 Li2 Li3 N2 -85.9(3) . .
N3 Li2 Li3 N2 0.9(3) . .
Cl1 Li2 Li3 N2 165.6(4) . .
Mn1 Li2 Li3 N2 -29.38(17) . .
Cl1 Li2 Li3 N2 100.3(3) 2_566 .
Li4 Li2 Li3 N2 36.9(2) . .
Li2 Li2 Li3 N2 127.0(3) 2_566 .
N4 Li2 Li3 Cl1 173.7(3) . 2_566
N3 Li2 Li3 Cl1 -99.4(3) . 2_566
Cl1 Li2 Li3 Cl1 65.2(4) . 2_566
Mn1 Li2 Li3 Cl1 -129.7(2) . 2_566
Li4 Li2 Li3 Cl1 -63.4(2) . 2_566
Li2 Li2 Li3 Cl1 26.6(2) 2_566 2_566
N4 Li2 Li3 Mn1 -56.6(2) . .
N3 Li2 Li3 Mn1 30.26(16) . .
Cl1 Li2 Li3 Mn1 -165.1(5) . .
Cl1 Li2 Li3 Mn1 129.7(2) 2_566 .
Li4 Li2 Li3 Mn1 66.3(2) . .
Li2 Li2 Li3 Mn1 156.3(4) 2_566 .
N4 Li2 Li3 Li4 -122.9(3) . .
N3 Li2 Li3 Li4 -36.1(2) . .
Cl1 Li2 Li3 Li4 128.6(5) . .
Mn1 Li2 Li3 Li4 -66.3(2) . .
Cl1 Li2 Li3 Li4 63.4(2) 2_566 .
Li2 Li2 Li3 Li4 90.0(3) 2_566 .
N1 Mn1 Li4 O4 12.0(11) . .
N3 Mn1 Li4 O4 96.1(10) . .
N4 Mn1 Li4 O4 -168.5(9) . .
N2 Mn1 Li4 O4 -72.1(9) . .
Li2 Mn1 Li4 O4 153.9(10) . .
Li3 Mn1 Li4 O4 -131.0(10) . .
N1 Mn1 Li4 N2 84.1(3) . .
N3 Mn1 Li4 N2 168.2(3) . .
N4 Mn1 Li4 N2 -96.4(2) . .
Li2 Mn1 Li4 N2 -134.0(2) . .
Li3 Mn1 Li4 N2 -58.9(2) . .
N1 Mn1 Li4 N3 -84.1(3) . .
N4 Mn1 Li4 N3 95.4(2) . .
N2 Mn1 Li4 N3 -168.2(3) . .
Li2 Mn1 Li4 N3 57.8(2) . .
Li3 Mn1 Li4 N3 132.9(3) . .
N1 Mn1 Li4 Cl1 179.1(2) . 2_566
N3 Mn1 Li4 Cl1 -96.8(3) . 2_566
N4 Mn1 Li4 Cl1 -1.4(3) . 2_566
N2 Mn1 Li4 Cl1 95.0(3) . 2_566
Li2 Mn1 Li4 Cl1 -39.1(2) . 2_566
Li3 Mn1 Li4 Cl1 36.0(2) . 2_566
N1 Mn1 Li4 Li3 143.1(3) . .
N3 Mn1 Li4 Li3 -132.9(3) . .
N4 Mn1 Li4 Li3 -37.5(2) . .
N2 Mn1 Li4 Li3 58.9(2) . .
Li2 Mn1 Li4 Li3 -75.1(2) . .
N1 Mn1 Li4 Li2 -141.8(3) . .
N3 Mn1 Li4 Li2 -57.8(2) . .
N4 Mn1 Li4 Li2 37.6(2) . .
N2 Mn1 Li4 Li2 134.0(2) . .
Li3 Mn1 Li4 Li2 75.1(2) . .
O3 Li3 Li4 O4 -1.9(10) . .
N4 Li3 Li4 O4 -175.8(5) . .
N2 Li3 Li4 O4 98.4(6) . .
Cl1 Li3 Li4 O4 -72.1(5) 2_566 .
Mn1 Li3 Li4 O4 154.3(6) . .
Li2 Li3 Li4 O4 -140.3(5) . .
O3 Li3 Li4 N2 -100.2(6) . .
N4 Li3 Li4 N2 85.9(3) . .
Cl1 Li3 Li4 N2 -170.5(3) 2_566 .
Mn1 Li3 Li4 N2 55.90(19) . .
Li2 Li3 Li4 N2 121.4(3) . .
O3 Li3 Li4 N3 173.9(6) . .
N4 Li3 Li4 N3 0.0(3) . .
N2 Li3 Li4 N3 -85.9(3) . .
Cl1 Li3 Li4 N3 103.6(3) 2_566 .
Mn1 Li3 Li4 N3 -29.99(17) . .
Li2 Li3 Li4 N3 35.5(2) . .
O3 Li3 Li4 Cl1 70.3(6) . 2_566
N4 Li3 Li4 Cl1 -103.6(3) . 2_566
N2 Li3 Li4 Cl1 170.5(3) . 2_566
Mn1 Li3 Li4 Cl1 -133.6(3) . 2_566
Li2 Li3 Li4 Cl1 -68.1(2) . 2_566
O3 Li3 Li4 Mn1 -156.1(7) . .
N4 Li3 Li4 Mn1 29.97(18) . .
N2 Li3 Li4 Mn1 -55.90(19) . .
Cl1 Li3 Li4 Mn1 133.6(3) 2_566 .
Li2 Li3 Li4 Mn1 65.45(19) . .
O3 Li3 Li4 Li2 138.4(7) . .
N4 Li3 Li4 Li2 -35.5(2) . .
N2 Li3 Li4 Li2 -121.4(3) . .
Cl1 Li3 Li4 Li2 68.1(2) 2_566 .
Mn1 Li3 Li4 Li2 -65.45(19) . .
N4 Li2 Li4 O4 166.9(6) . .
N3 Li2 Li4 O4 -106.1(7) . .
Cl1 Li2 Li4 O4 -1.4(9) . .
Mn1 Li2 Li4 O4 -162.6(7) . .
Cl1 Li2 Li4 O4 66.4(6) 2_566 .
Li3 Li2 Li4 O4 131.0(6) . .
Li2 Li2 Li4 O4 37.5(7) 2_566 .
N4 Li2 Li4 N2 -1.1(3) . .
N3 Li2 Li4 N2 85.9(3) . .
Cl1 Li2 Li4 N2 -169.5(4) . .
Mn1 Li2 Li4 N2 29.40(16) . .
Cl1 Li2 Li4 N2 -101.6(3) 2_566 .
Li3 Li2 Li4 N2 -37.1(2) . .
Li2 Li2 Li4 N2 -130.5(3) 2_566 .
N4 Li2 Li4 N3 -87.0(3) . .
Cl1 Li2 Li4 N3 104.6(5) . .
Mn1 Li2 Li4 N3 -56.50(19) . .
Cl1 Li2 Li4 N3 172.5(3) 2_566 .
Li3 Li2 Li4 N3 -123.0(3) . .
Li2 Li2 Li4 N3 143.6(4) 2_566 .
N4 Li2 Li4 Cl1 100.5(3) . 2_566
N3 Li2 Li4 Cl1 -172.5(4) . 2_566
Cl1 Li2 Li4 Cl1 -67.9(4) . 2_566
Mn1 Li2 Li4 Cl1 131.0(2) . 2_566
Li3 Li2 Li4 Cl1 64.5(2) . 2_566
Li2 Li2 Li4 Cl1 -28.9(2) 2_566 2_566
N4 Li2 Li4 Mn1 -30.49(16) . .
N3 Li2 Li4 Mn1 56.50(19) . .
Cl1 Li2 Li4 Mn1 161.1(5) . .
Cl1 Li2 Li4 Mn1 -131.0(2) 2_566 .
Li3 Li2 Li4 Mn1 -66.5(2) . .
Li2 Li2 Li4 Mn1 -159.9(4) 2_566 .
N4 Li2 Li4 Li3 36.0(2) . .
N3 Li2 Li4 Li3 123.0(3) . .
Cl1 Li2 Li4 Li3 -132.4(5) . .
Mn1 Li2 Li4 Li3 66.5(2) . .
Cl1 Li2 Li4 Li3 -64.5(2) 2_566 .
Li2 Li2 Li4 Li3 -93.4(3) 2_566 .
N11 Li11 Li12 N12 173.8(3) . .
N18 Li11 Li12 N12 99.7(6) . .
Li18 Li11 Li12 N12 141.8(3) . .
Li17 Li11 Li12 N12 98.2(3) . .
N11 Li11 Li12 N13 104.2(7) . .
N18 Li11 Li12 N13 30.1(11) . .
N12 Li11 Li12 N13 -69.6(6) . .
Li18 Li11 Li12 N13 72.2(7) . .
Li17 Li11 Li12 N13 28.6(7) . .
N18 Li11 Li12 N11 -74.1(6) . .
N12 Li11 Li12 N11 -173.8(3) . .
Li18 Li11 Li12 N11 -32.0(3) . .
Li17 Li11 Li12 N11 -75.6(3) . .
N11 Li11 Li12 Li13 145.8(3) . .
N18 Li11 Li12 Li13 71.7(7) . .
N12 Li11 Li12 Li13 -28.0(3) . .
Li18 Li11 Li12 Li13 113.8(3) . .
Li17 Li11 Li12 Li13 70.3(3) . .
N11 Li11 Li12 Li14 102.6(3) . .
N18 Li11 Li12 Li14 28.5(7) . .
N12 Li11 Li12 Li14 -71.2(3) . .
Li18 Li11 Li12 Li14 70.6(4) . .
Li17 Li11 Li12 Li14 27.1(4) . .
N12 Li12 Li13 N13 -179.4(4) . .
N11 Li12 Li13 N13 -105.8(6) . .
Li11 Li12 Li13 N13 -151.1(4) . .
Li14 Li12 Li13 N13 -40.2(3) . .
N12 Li12 Li13 N14 -99.3(5) . .
N13 Li12 Li13 N14 80.1(5) . .
N11 Li12 Li13 N14 -25.7(9) . .
Li11 Li12 Li13 N14 -71.0(6) . .
Li14 Li12 Li13 N14 39.9(4) . .
N13 Li12 Li13 N12 179.4(4) . .
N11 Li12 Li13 N12 73.6(6) . .
Li11 Li12 Li13 N12 28.3(3) . .
Li14 Li12 Li13 N12 139.2(4) . .
N12 Li12 Li13 Li14 -139.2(4) . .
N13 Li12 Li13 Li14 40.2(3) . .
N11 Li12 Li13 Li14 -65.6(6) . .
Li11 Li12 Li13 Li14 -110.9(3) . .
N12 Li12 Li13 Li15 -95.3(3) . .
N13 Li12 Li13 Li15 84.1(3) . .
N11 Li12 Li13 Li15 -21.7(6) . .
Li11 Li12 Li13 Li15 -67.0(3) . .
Li14 Li12 Li13 Li15 43.9(2) . .
N13 Li13 Li14 N14 -174.3(4) . .
N12 Li13 Li14 N14 102.8(5) . .
Li12 Li13 Li14 N14 145.8(3) . .
Li15 Li13 Li14 N14 43.0(3) . .
N14 Li13 Li14 N13 174.3(4) . .
N12 Li13 Li14 N13 -82.9(5) . .
Li12 Li13 Li14 N13 -39.9(3) . .
Li15 Li13 Li14 N13 -142.7(3) . .
N13 Li13 Li14 N15 100.2(5) . .
N14 Li13 Li14 N15 -85.5(5) . .
N12 Li13 Li14 N15 17.3(7) . .
Li12 Li13 Li14 N15 60.3(5) . .
Li15 Li13 Li14 N15 -42.5(4) . .
N13 Li13 Li14 Li15 142.7(3) . .
N14 Li13 Li14 Li15 -43.0(3) . .
N12 Li13 Li14 Li15 59.7(5) . .
Li12 Li13 Li14 Li15 102.8(3) . .
N13 Li13 Li14 Li12 39.9(3) . .
N14 Li13 Li14 Li12 -145.8(3) . .
N12 Li13 Li14 Li12 -43.1(4) . .
Li15 Li13 Li14 Li12 -102.8(3) . .
N12 Li12 Li14 N14 4.5(3) . .
N13 Li12 Li14 N14 -123.0(4) . .
N11 Li12 Li14 N14 113.6(3) . .
Li11 Li12 Li14 N14 55.2(4) . .
Li13 Li12 Li14 N14 -27.4(3) . .
N12 Li12 Li14 N13 127.5(4) . .
N11 Li12 Li14 N13 -123.4(5) . .
Li11 Li12 Li14 N13 178.2(5) . .
Li13 Li12 Li14 N13 95.6(4) . .
N12 Li12 Li14 N15 -104.6(3) . .
N13 Li12 Li14 N15 128.0(5) . .
N11 Li12 Li14 N15 4.6(4) . .
Li11 Li12 Li14 N15 -53.8(4) . .
Li13 Li12 Li14 N15 -136.5(4) . .
N12 Li12 Li14 Li13 31.9(3) . .
N13 Li12 Li14 Li13 -95.6(4) . .
N11 Li12 Li14 Li13 141.1(4) . .
Li11 Li12 Li14 Li13 82.7(4) . .
N12 Li12 Li14 Li15 -50.3(3) . .
N13 Li12 Li14 Li15 -177.8(5) . .
N11 Li12 Li14 Li15 58.8(4) . .
Li11 Li12 Li14 Li15 0.4(4) . .
Li13 Li12 Li14 Li15 -82.2(4) . .
N14 Li14 Li15 N15 177.9(3) . .
N13 Li14 Li15 N15 -97.2(5) . .
Li13 Li14 Li15 N15 -139.0(3) . .
Li12 Li14 Li15 N15 -95.7(3) . .
N13 Li14 Li15 N14 84.9(5) . .
N15 Li14 Li15 N14 -177.9(3) . .
Li13 Li14 Li15 N14 43.1(3) . .
Li12 Li14 Li15 N14 86.4(3) . .
N14 Li14 Li15 N16 -109.0(6) . .
N13 Li14 Li15 N16 -24.1(9) . .
N15 Li14 Li15 N16 73.1(6) . .
Li13 Li14 Li15 N16 -65.9(6) . .
Li12 Li14 Li15 N16 -22.6(6) . .
N14 Li14 Li15 Li16 -152.3(3) . .
N13 Li14 Li15 Li16 -67.4(5) . .
N15 Li14 Li15 Li16 29.8(3) . .
Li13 Li14 Li15 Li16 -109.2(3) . .
Li12 Li14 Li15 Li16 -65.9(3) . .
N14 Li14 Li15 Li13 -43.1(3) . .
N13 Li14 Li15 Li13 41.8(4) . .
N15 Li14 Li15 Li13 139.0(3) . .
Li12 Li14 Li15 Li13 43.3(2) . .
N13 Li13 Li15 N15 3.0(3) . .
N14 Li13 Li15 N15 124.2(4) . .
N12 Li13 Li15 N15 -105.0(3) . .
Li14 Li13 Li15 N15 32.7(3) . .
Li12 Li13 Li15 N15 -50.7(3) . .
N13 Li13 Li15 N14 -121.2(4) . .
N12 Li13 Li15 N14 130.8(4) . .
Li14 Li13 Li15 N14 -91.5(4) . .
Li12 Li13 Li15 N14 -174.9(5) . .
N13 Li13 Li15 N16 111.6(3) . .
N14 Li13 Li15 N16 -127.2(5) . .
N12 Li13 Li15 N16 3.6(4) . .
Li14 Li13 Li15 N16 141.3(4) . .
Li12 Li13 Li15 N16 57.9(4) . .
N13 Li13 Li15 Li14 -29.7(3) . .
N14 Li13 Li15 Li14 91.5(4) . .
N12 Li13 Li15 Li14 -137.6(4) . .
Li12 Li13 Li15 Li14 -83.4(4) . .
N13 Li13 Li15 Li16 54.5(3) . .
N14 Li13 Li15 Li16 175.7(5) . .
N12 Li13 Li15 Li16 -53.5(4) . .
Li14 Li13 Li15 Li16 84.2(4) . .
Li12 Li13 Li15 Li16 0.8(4) . .
N15 Li15 Li16 N16 177.0(3) . .
N14 Li15 Li16 N16 106.5(6) . .
Li14 Li15 Li16 N16 146.8(3) . .
Li13 Li15 Li16 N16 102.4(3) . .
N15 Li15 Li16 N17 104.3(6) . .
N14 Li15 Li16 N17 33.8(10) . .
N16 Li15 Li16 N17 -72.7(6) . .
Li14 Li15 Li16 N17 74.1(6) . .
Li13 Li15 Li16 N17 29.7(7) . .
N14 Li15 Li16 N15 -70.6(6) . .
N16 Li15 Li16 N15 -177.0(3) . .
Li14 Li15 Li16 N15 -30.2(3) . .
Li13 Li15 Li16 N15 -74.7(3) . .
N15 Li15 Li16 Li17 145.9(3) . .
N14 Li15 Li16 Li17 75.4(7) . .
N16 Li15 Li16 Li17 -31.1(2) . .
Li14 Li15 Li16 Li17 115.8(3) . .
Li13 Li15 Li16 Li17 71.3(3) . .
N15 Li15 Li16 Li18 101.9(3) . .
N14 Li15 Li16 Li18 31.4(7) . .
N16 Li15 Li16 Li18 -75.1(3) . .
Li14 Li15 Li16 Li18 71.8(3) . .
Li13 Li15 Li16 Li18 27.3(4) . .
N17 Li16 Li17 N16 -177.3(3) . .
N15 Li16 Li17 N16 74.7(5) . .
Li15 Li16 Li17 N16 31.2(3) . .
Li18 Li16 Li17 N16 141.5(3) . .
N16 Li16 Li17 N18 -101.2(5) . .
N17 Li16 Li17 N18 81.6(5) . .
N15 Li16 Li17 N18 -26.4(8) . .
Li15 Li16 Li17 N18 -70.0(5) . .
Li18 Li16 Li17 N18 40.3(4) . .
N16 Li16 Li17 N17 177.3(3) . .
N15 Li16 Li17 N17 -108.0(6) . .
Li15 Li16 Li17 N17 -151.5(3) . .
Li18 Li16 Li17 N17 -41.3(2) . .
N16 Li16 Li17 Li18 -141.5(3) . .
N17 Li16 Li17 Li18 41.3(2) . .
N15 Li16 Li17 Li18 -66.7(6) . .
Li15 Li16 Li17 Li18 -110.3(3) . .
N16 Li16 Li17 Li11 -98.4(3) . .
N17 Li16 Li17 Li11 84.3(2) . .
N15 Li16 Li17 Li11 -23.7(6) . .
Li15 Li16 Li17 Li11 -67.2(3) . .
Li18 Li16 Li17 Li11 43.1(2) . .
N11 Li11 Li17 N16 -105.0(3) . .
N18 Li11 Li17 N16 129.3(4) . .
N12 Li11 Li17 N16 5.1(4) . .
Li12 Li11 Li17 N16 -52.4(4) . .
Li18 Li11 Li17 N16 -135.9(4) . .
N11 Li11 Li17 N18 125.7(4) . .
N12 Li11 Li17 N18 -124.2(5) . .
Li12 Li11 Li17 N18 178.3(5) . .
Li18 Li11 Li17 N18 94.8(4) . .
N11 Li11 Li17 N17 3.3(3) . .
N18 Li11 Li17 N17 -122.3(4) . .
N12 Li11 Li17 N17 113.5(3) . .
Li12 Li11 Li17 N17 56.0(4) . .
Li18 Li11 Li17 N17 -27.6(3) . .
N11 Li11 Li17 Li18 30.9(3) . .
N18 Li11 Li17 Li18 -94.8(4) . .
N12 Li11 Li17 Li18 141.0(4) . .
Li12 Li11 Li17 Li18 83.6(4) . .
N11 Li11 Li17 Li16 -50.5(3) . .
N18 Li11 Li17 Li16 -176.2(5) . .
N12 Li11 Li17 Li16 59.6(4) . .
Li12 Li11 Li17 Li16 2.1(4) . .
Li18 Li11 Li17 Li16 -81.4(3) . .
N16 Li17 Li18 N18 103.4(5) . .
N17 Li17 Li18 N18 -174.3(3) . .
Li16 Li17 Li18 N18 144.5(3) . .
Li11 Li17 Li18 N18 40.4(2) . .
N16 Li17 Li18 N17 -82.3(4) . .
N18 Li17 Li18 N17 174.3(3) . .
Li16 Li17 Li18 N17 -41.2(2) . .
Li11 Li17 Li18 N17 -145.2(3) . .
N16 Li17 Li18 N11 21.4(7) . .
N18 Li17 Li18 N11 -82.0(4) . .
N17 Li17 Li18 N11 103.7(5) . .
Li16 Li17 Li18 N11 62.5(5) . .
Li11 Li17 Li18 N11 -41.6(3) . .
N16 Li17 Li18 Li11 63.0(5) . .
N18 Li17 Li18 Li11 -40.4(2) . .
N17 Li17 Li18 Li11 145.2(3) . .
Li16 Li17 Li18 Li11 104.0(3) . .
N16 Li17 Li18 Li16 -41.1(3) . .
N18 Li17 Li18 Li16 -144.5(3) . .
N17 Li17 Li18 Li16 41.2(2) . .
Li11 Li17 Li18 Li16 -104.0(3) . .
N11 Li11 Li18 N18 178.0(3) . .
N12 Li11 Li18 N18 -102.4(5) . .
Li12 Li11 Li18 N18 -149.9(4) . .
Li17 Li11 Li18 N18 -40.9(2) . .
N11 Li11 Li18 N17 -99.7(5) . .
N18 Li11 Li18 N17 82.3(5) . .
N12 Li11 Li18 N17 -20.1(8) . .
Li12 Li11 Li18 N17 -67.6(5) . .
Li17 Li11 Li18 N17 41.4(4) . .
N18 Li11 Li18 N11 -178.0(3) . .
N12 Li11 Li18 N11 79.6(5) . .
Li12 Li11 Li18 N11 32.2(3) . .
Li17 Li11 Li18 N11 141.1(3) . .
N11 Li11 Li18 Li17 -141.1(3) . .
N18 Li11 Li18 Li17 40.9(2) . .
N12 Li11 Li18 Li17 -61.5(6) . .
Li12 Li11 Li18 Li17 -108.9(3) . .
N11 Li11 Li18 Li16 -97.4(3) . .
N18 Li11 Li18 Li16 84.6(3) . .
N12 Li11 Li18 Li16 -17.8(6) . .
Li12 Li11 Li18 Li16 -65.2(3) . .
Li17 Li11 Li18 Li16 43.7(2) . .
N16 Li16 Li18 N18 2.1(3) . .
N17 Li16 Li18 N18 -123.1(4) . .
N15 Li16 Li18 N18 111.6(3) . .
Li17 Li16 Li18 N18 -28.4(3) . .
Li15 Li16 Li18 N18 54.3(3) . .
N16 Li16 Li18 N17 125.2(4) . .
N15 Li16 Li18 N17 -125.3(4) . .
Li17 Li16 Li18 N17 94.7(4) . .
Li15 Li16 Li18 N17 177.4(4) . .
N16 Li16 Li18 N11 -106.1(3) . .
N17 Li16 Li18 N11 128.7(4) . .
N15 Li16 Li18 N11 3.4(4) . .
Li17 Li16 Li18 N11 -136.6(4) . .
Li15 Li16 Li18 N11 -53.8(4) . .
N16 Li16 Li18 Li17 30.5(3) . .
N17 Li16 Li18 Li17 -94.7(4) . .
N15 Li16 Li18 Li17 140.0(4) . .
Li15 Li16 Li18 Li17 82.8(4) . .
N16 Li16 Li18 Li11 -51.8(3) . .
N17 Li16 Li18 Li11 -177.0(4) . .
N15 Li16 Li18 Li11 57.8(4) . .
Li17 Li16 Li18 Li11 -82.3(4) . .
Li15 Li16 Li18 Li11 0.5(4) . .
N1 Mn1 N2 C21 0.4(4) . .
N3 Mn1 N2 C21 125.6(3) . .
N4 Mn1 N2 C21 -123.9(3) . .
Li2 Mn1 N2 C21 -178.8(3) . .
Li3 Mn1 N2 C21 -133.4(4) . .
Li4 Mn1 N2 C21 135.4(4) . .
N1 Mn1 N2 Li4 -135.0(2) . .
N3 Mn1 N2 Li4 -9.8(2) . .
N4 Mn1 N2 Li4 100.7(2) . .
Li2 Mn1 N2 Li4 45.8(3) . .
Li3 Mn1 N2 Li4 91.2(3) . .
N1 Mn1 N2 Li3 133.9(3) . .
N3 Mn1 N2 Li3 -100.9(2) . .
N4 Mn1 N2 Li3 9.5(3) . .
Li2 Mn1 N2 Li3 -45.4(3) . .
Li4 Mn1 N2 Li3 -91.2(3) . .
O4 Li4 N2 C21 15.4(6) . .
N3 Li4 N2 C21 -129.3(3) . .
Cl1 Li4 N2 C21 131.8(3) 2_566 .
Mn1 Li4 N2 C21 -137.3(4) . .
Li3 Li4 N2 C21 139.5(4) . .
Li2 Li4 N2 C21 -173.0(3) . .
O4 Li4 N2 Mn1 152.7(4) . .
N3 Li4 N2 Mn1 8.02(18) . .
Cl1 Li4 N2 Mn1 -90.9(2) 2_566 .
Li3 Li4 N2 Mn1 -83.2(2) . .
Li2 Li4 N2 Mn1 -35.72(18) . .
O4 Li4 N2 Li3 -124.1(4) . .
N3 Li4 N2 Li3 91.2(3) . .
Cl1 Li4 N2 Li3 -7.7(3) 2_566 .
Mn1 Li4 N2 Li3 83.2(2) . .
Li2 Li4 N2 Li3 47.5(3) . .
O3 Li3 N2 C21 -13.7(7) . .
N4 Li3 N2 C21 128.2(3) . .
Cl1 Li3 N2 C21 -132.4(3) 2_566 .
Mn1 Li3 N2 C21 136.1(3) . .
Li2 Li3 N2 C21 171.9(3) . .
Li4 Li3 N2 C21 -140.1(4) . .
O3 Li3 N2 Mn1 -149.8(5) . .
N4 Li3 N2 Mn1 -7.9(2) . .
Cl1 Li3 N2 Mn1 91.5(2) 2_566 .
Li2 Li3 N2 Mn1 35.80(19) . .
Li4 Li3 N2 Mn1 83.8(2) . .
O3 Li3 N2 Li4 126.4(5) . .
N4 Li3 N2 Li4 -91.7(3) . .
Cl1 Li3 N2 Li4 7.7(3) 2_566 .
Mn1 Li3 N2 Li4 -83.8(2) . .
Li2 Li3 N2 Li4 -48.0(3) . .
N1 Mn1 N3 C31 -4.4(4) . .
N4 Mn1 N3 C31 119.3(3) . .
N2 Mn1 N3 C31 -129.7(3) . .
Li2 Mn1 N3 C31 128.1(4) . .
Li3 Mn1 N3 C31 174.3(3) . .
Li4 Mn1 N3 C31 -139.4(4) . .
N1 Mn1 N3 Li2 -132.5(2) . .
N4 Mn1 N3 Li2 -8.8(2) . .
N2 Mn1 N3 Li2 102.2(2) . .
Li3 Mn1 N3 Li2 46.2(3) . .
Li4 Mn1 N3 Li2 92.5(3) . .
N1 Mn1 N3 Li4 135.0(2) . .
N4 Mn1 N3 Li4 -101.3(2) . .
N2 Mn1 N3 Li4 9.8(2) . .
Li2 Mn1 N3 Li4 -92.5(3) . .
Li3 Mn1 N3 Li4 -46.3(3) . .
N4 Li2 N3 C31 -127.7(3) . .
Cl1 Li2 N3 C31 20.8(6) . .
Mn1 Li2 N3 C31 -135.1(3) . .
Cl1 Li2 N3 C31 135.3(3) 2_566 .
Li3 Li2 N3 C31 -172.1(3) . .
Li4 Li2 N3 C31 141.3(4) . .
Li2 Li2 N3 C31 94.1(5) 2_566 .
N4 Li2 N3 Mn1 7.43(19) . .
Cl1 Li2 N3 Mn1 155.9(4) . .
Cl1 Li2 N3 Mn1 -89.6(2) 2_566 .
Li3 Li2 N3 Mn1 -36.96(19) . .
Li4 Li2 N3 Mn1 -83.6(2) . .
Li2 Li2 N3 Mn1 -130.8(5) 2_566 .
N4 Li2 N3 Li4 91.0(3) . .
Cl1 Li2 N3 Li4 -120.5(4) . .
Mn1 Li2 N3 Li4 83.6(2) . .
Cl1 Li2 N3 Li4 -6.0(3) 2_566 .
Li3 Li2 N3 Li4 46.6(3) . .
Li2 Li2 N3 Li4 -47.2(5) 2_566 .
O4 Li4 N3 C31 -7.0(7) . .
N2 Li4 N3 C31 132.1(4) . .
Cl1 Li4 N3 C31 -130.3(3) 2_566 .
Mn1 Li4 N3 C31 140.1(4) . .
Li3 Li4 N3 C31 177.0(3) . .
Li2 Li4 N3 C31 -136.6(4) . .
O4 Li4 N3 Mn1 -147.2(5) . .
N2 Li4 N3 Mn1 -8.03(19) . .
Cl1 Li4 N3 Mn1 89.5(2) 2_566 .
Li3 Li4 N3 Mn1 36.9(2) . .
Li2 Li4 N3 Mn1 83.2(2) . .
O4 Li4 N3 Li2 129.6(5) . .
N2 Li4 N3 Li2 -91.3(3) . .
Cl1 Li4 N3 Li2 6.3(3) 2_566 .
Mn1 Li4 N3 Li2 -83.2(2) . .
Li3 Li4 N3 Li2 -46.4(3) . .
N1 Mn1 N4 C41 3.0(4) . .
N3 Mn1 N4 C41 -121.1(4) . .
N2 Mn1 N4 C41 127.9(4) . .
Li2 Mn1 N4 C41 -130.0(4) . .
Li3 Mn1 N4 C41 137.5(5) . .
Li4 Mn1 N4 C41 -176.6(4) . .
N1 Mn1 N4 Li2 133.0(2) . .
N3 Mn1 N4 Li2 8.9(2) . .
N2 Mn1 N4 Li2 -102.2(2) . .
Li3 Mn1 N4 Li2 -92.6(3) . .
Li4 Mn1 N4 Li2 -46.6(3) . .
N1 Mn1 N4 Li3 -134.4(3) . .
N3 Mn1 N4 Li3 101.4(2) . .
N2 Mn1 N4 Li3 -9.6(3) . .
Li2 Mn1 N4 Li3 92.6(3) . .
Li4 Mn1 N4 Li3 45.9(3) . .
N3 Li2 N4 C41 126.9(3) . .
Cl1 Li2 N4 C41 -19.5(6) . .
Mn1 Li2 N4 C41 134.3(4) . .
Cl1 Li2 N4 C41 -136.8(3) 2_566 .
Li3 Li2 N4 C41 -141.8(4) . .
Li4 Li2 N4 C41 171.5(3) . .
Li2 Li2 N4 C41 -97.3(6) 2_566 .
N3 Li2 N4 Mn1 -7.42(19) . .
Cl1 Li2 N4 Mn1 -153.8(4) . .
Cl1 Li2 N4 Mn1 88.90(19) 2_566 .
Li3 Li2 N4 Mn1 83.8(2) . .
Li4 Li2 N4 Mn1 37.14(19) . .
Li2 Li2 N4 Mn1 128.4(5) 2_566 .
N3 Li2 N4 Li3 -91.3(3) . .
Cl1 Li2 N4 Li3 122.4(4) . .
Mn1 Li2 N4 Li3 -83.8(2) . .
Cl1 Li2 N4 Li3 5.1(3) 2_566 .
Li4 Li2 N4 Li3 -46.7(3) . .
Li2 Li2 N4 Li3 44.6(5) 2_566 .
O3 Li3 N4 C41 10.7(8) . .
N2 Li3 N4 C41 -129.7(4) . .
Cl1 Li3 N4 C41 133.4(4) 2_566 .
Mn1 Li3 N4 C41 -137.6(4) . .
Li2 Li3 N4 C41 138.6(5) . .
Li4 Li3 N4 C41 -174.4(4) . .
O3 Li3 N4 Mn1 148.4(5) . .
N2 Li3 N4 Mn1 7.9(2) . .
Cl1 Li3 N4 Mn1 -89.0(2) 2_566 .
Li2 Li3 N4 Mn1 -83.7(2) . .
Li4 Li3 N4 Mn1 -36.8(2) . .
O3 Li3 N4 Li2 -127.9(5) . .
N2 Li3 N4 Li2 91.6(3) . .
Cl1 Li3 N4 Li2 -5.3(3) 2_566 .
Mn1 Li3 N4 Li2 83.7(2) . .
Li4 Li3 N4 Li2 46.9(3) . .
N18 Li11 N11 C111 -104.1(4) . .
N12 Li11 N11 C111 119.0(4) . .
Li12 Li11 N11 C111 113.7(4) . .
Li18 Li11 N11 C111 -105.8(4) . .
Li17 Li11 N11 C111 -131.1(3) . .
N18 Li11 N11 Li12 142.2(4) . .
N12 Li11 N11 Li12 5.3(3) . .
Li18 Li11 N11 Li12 140.5(3) . .
Li17 Li11 N11 Li12 115.2(3) . .
N18 Li11 N11 Li18 1.7(3) . .
N12 Li11 N11 Li18 -135.2(3) . .
Li12 Li11 N11 Li18 -140.5(3) . .
Li17 Li11 N11 Li18 -25.3(2) . .
N12 Li12 N11 C111 -121.2(4) . .
N13 Li12 N11 C111 109.2(5) . .
Li11 Li12 N11 C111 -115.9(4) . .
Li13 Li12 N11 C111 -175.9(5) . .
Li14 Li12 N11 C111 142.1(3) . .
N12 Li12 N11 Li11 -5.3(3) . .
N13 Li12 N11 Li11 -135.0(5) . .
Li13 Li12 N11 Li11 -60.0(6) . .
Li14 Li12 N11 Li11 -102.0(3) . .
N12 Li12 N11 Li18 43.9(5) . .
N13 Li12 N11 Li18 -85.8(5) . .
Li11 Li12 N11 Li18 49.2(4) . .
Li13 Li12 N11 Li18 -10.9(8) . .
Li14 Li12 N11 Li18 -52.8(5) . .
N18 Li18 N11 C111 115.3(3) . .
N17 Li18 N11 C111 -117.7(4) . .
Li17 Li18 N11 C111 173.2(4) . .
Li11 Li18 N11 C111 117.0(4) . .
Li16 Li18 N11 C111 -147.4(3) . .
N18 Li18 N11 Li11 -1.7(3) . .
N17 Li18 N11 Li11 125.2(4) . .
Li17 Li18 N11 Li11 56.2(4) . .
Li16 Li18 N11 Li11 95.5(3) . .
N18 Li18 N11 Li12 -50.6(5) . .
N17 Li18 N11 Li12 76.3(5) . .
Li17 Li18 N11 Li12 7.3(6) . .
Li11 Li18 N11 Li12 -48.9(4) . .
Li16 Li18 N11 Li12 46.6(4) . .
N13 Li12 N12 C121 -104.2(4) . .
N11 Li12 N12 C121 116.0(4) . .
Li11 Li12 N12 C121 110.8(4) . .
Li13 Li12 N12 C121 -103.8(4) . .
Li14 Li12 N12 C121 -129.9(3) . .
N13 Li12 N12 Li13 -0.5(3) . .
N11 Li12 N12 Li13 -140.2(4) . .
Li11 Li12 N12 Li13 -145.4(3) . .
Li14 Li12 N12 Li13 -26.2(2) . .
N13 Li12 N12 Li11 145.0(4) . .
N11 Li12 N12 Li11 5.2(3) . .
Li13 Li12 N12 Li11 145.4(3) . .
Li14 Li12 N12 Li11 119.3(3) . .
N13 Li13 N12 C121 124.8(3) . .
N14 Li13 N12 C121 -110.3(4) . .
Li14 Li13 N12 C121 -177.2(4) . .
Li12 Li13 N12 C121 124.4(4) . .
Li15 Li13 N12 C121 -139.4(3) . .
N13 Li13 N12 Li12 0.5(3) . .
N14 Li13 N12 Li12 125.4(4) . .
Li14 Li13 N12 Li12 58.4(5) . .
Li15 Li13 N12 Li12 96.2(3) . .
N13 Li13 N12 Li11 -44.5(5) . .
N14 Li13 N12 Li11 80.4(5) . .
Li14 Li13 N12 Li11 13.4(7) . .
Li12 Li13 N12 Li11 -45.0(4) . .
Li15 Li13 N12 Li11 51.2(5) . .
N11 Li11 N12 C121 -128.7(4) . .
N18 Li11 N12 C121 102.3(4) . .
Li12 Li11 N12 C121 -123.3(4) . .
Li18 Li11 N12 C121 173.1(4) . .
Li17 Li11 N12 C121 134.0(3) . .
N11 Li11 N12 Li12 -5.4(3) . .
N18 Li11 N12 Li12 -134.4(4) . .
Li18 Li11 N12 Li12 -63.6(5) . .
Li17 Li11 N12 Li12 -102.7(3) . .
N11 Li11 N12 Li13 40.2(5) . .
N18 Li11 N12 Li13 -88.9(5) . .
Li12 Li11 N12 Li13 45.5(4) . .
Li18 Li11 N12 Li13 -18.1(7) . .
Li17 Li11 N12 Li13 -57.2(5) . .
N14 Li13 N13 C131 112.9(4) . .
N12 Li13 N13 C131 -114.9(4) . .
Li14 Li13 N13 C131 117.7(4) . .
Li12 Li13 N13 C131 -114.4(4) . .
Li15 Li13 N13 C131 142.7(3) . .
N14 Li13 N13 Li14 -4.8(3) . .
N12 Li13 N13 Li14 127.3(4) . .
Li12 Li13 N13 Li14 127.8(3) . .
Li15 Li13 N13 Li14 25.0(2) . .
N14 Li13 N13 Li12 -132.7(4) . .
N12 Li13 N13 Li12 -0.5(3) . .
Li14 Li13 N13 Li12 -127.8(3) . .
Li15 Li13 N13 Li12 -102.8(3) . .
N14 Li14 N13 C131 -103.7(4) . .
N15 Li14 N13 C131 132.0(4) . .
Li13 Li14 N13 C131 -108.6(4) . .
Li15 Li14 N13 C131 -163.3(4) . .
Li12 Li14 N13 C131 -166.3(6) . .
N14 Li14 N13 Li13 4.9(3) . .
N15 Li14 N13 Li13 -119.4(4) . .
Li15 Li14 N13 Li13 -54.7(5) . .
Li12 Li14 N13 Li13 -57.6(4) . .
N14 Li14 N13 Li12 62.6(4) . .
N15 Li14 N13 Li12 -61.7(5) . .
Li13 Li14 N13 Li12 57.6(4) . .
Li15 Li14 N13 Li12 2.9(6) . .
N12 Li12 N13 C131 110.5(4) . .
N11 Li12 N13 C131 -119.7(4) . .
Li11 Li12 N13 C131 164.0(6) . .
Li13 Li12 N13 C131 110.0(4) . .
Li14 Li12 N13 C131 166.8(6) . .
N12 Li12 N13 Li13 0.5(3) . .
N11 Li12 N13 Li13 130.3(5) . .
Li11 Li12 N13 Li13 54.0(6) . .
Li14 Li12 N13 Li13 56.8(3) . .
N12 Li12 N13 Li14 -56.3(4) . .
N11 Li12 N13 Li14 73.6(5) . .
Li11 Li12 N13 Li14 -2.8(8) . .
Li13 Li12 N13 Li14 -56.8(3) . .
N13 Li14 N14 C141 113.5(4) . .
N15 Li14 N14 C141 -116.3(3) . .
Li13 Li14 N14 C141 118.4(4) . .
Li15 Li14 N14 C141 -118.1(3) . .
Li12 Li14 N14 C141 141.3(3) . .
N13 Li14 N14 Li13 -4.9(3) . .
N15 Li14 N14 Li13 125.3(4) . .
Li15 Li14 N14 Li13 123.5(3) . .
Li12 Li14 N14 Li13 22.9(2) . .
N13 Li14 N14 Li15 -128.4(4) . .
N15 Li14 N14 Li15 1.8(3) . .
Li13 Li14 N14 Li15 -123.5(3) . .
Li12 Li14 N14 Li15 -100.6(3) . .
N13 Li13 N14 C141 -102.8(4) . .
N12 Li13 N14 C141 132.9(4) . .
Li14 Li13 N14 C141 -107.7(4) . .
Li12 Li13 N14 C141 -160.0(4) . .
Li15 Li13 N14 C141 -167.1(5) . .
N13 Li13 N14 Li14 4.9(3) . .
N12 Li13 N14 Li14 -119.4(4) . .
Li12 Li13 N14 Li14 -52.3(5) . .
Li15 Li13 N14 Li14 -59.4(3) . .
N13 Li13 N14 Li15 64.3(4) . .
N12 Li13 N14 Li15 -60.0(5) . .
Li14 Li13 N14 Li15 59.4(3) . .
Li12 Li13 N14 Li15 7.1(6) . .
N15 Li15 N14 C141 106.3(4) . .
N16 Li15 N14 C141 -122.1(4) . .
Li14 Li15 N14 C141 108.1(4) . .
Li16 Li15 N14 C141 160.2(5) . .
Li13 Li15 N14 C141 167.2(5) . .
N15 Li15 N14 Li14 -1.8(3) . .
N16 Li15 N14 Li14 129.8(5) . .
Li16 Li15 N14 Li14 52.1(6) . .
Li13 Li15 N14 Li14 59.1(3) . .
N15 Li15 N14 Li13 -60.9(4) . .
N16 Li15 N14 Li13 70.7(5) . .
Li14 Li15 N14 Li13 -59.1(3) . .
Li16 Li15 N14 Li13 -7.0(8) . .
N14 Li15 N15 C151 -101.9(4) . .
N16 Li15 N15 C151 115.6(4) . .
Li14 Li15 N15 C151 -103.6(4) . .
Li16 Li15 N15 C151 113.2(4) . .
Li13 Li15 N15 C151 -130.6(3) . .
N14 Li15 N15 Li16 145.0(4) . .
N16 Li15 N15 Li16 2.5(3) . .
Li14 Li15 N15 Li16 143.2(3) . .
Li13 Li15 N15 Li16 116.2(3) . .
N14 Li15 N15 Li14 1.8(3) . .
N16 Li15 N15 Li14 -140.7(4) . .
Li16 Li15 N15 Li14 -143.2(3) . .
Li13 Li15 N15 Li14 -26.9(2) . .
N16 Li16 N15 C151 -121.2(4) . .
N17 Li16 N15 C151 106.7(4) . .
Li17 Li16 N15 C151 -176.7(5) . .
Li15 Li16 N15 C151 -118.6(4) . .
Li18 Li16 N15 C151 140.2(3) . .
N16 Li16 N15 Li15 -2.6(3) . .
N17 Li16 N15 Li15 -134.7(4) . .
Li17 Li16 N15 Li15 -58.1(5) . .
Li18 Li16 N15 Li15 -101.2(3) . .
N16 Li16 N15 Li14 44.7(5) . .
N17 Li16 N15 Li14 -87.5(5) . .
Li17 Li16 N15 Li14 -10.9(8) . .
Li15 Li16 N15 Li14 47.2(4) . .
Li18 Li16 N15 Li14 -54.0(5) . .
N14 Li14 N15 C151 117.1(3) . .
N13 Li14 N15 C151 -117.9(4) . .
Li13 Li14 N15 C151 176.3(4) . .
Li15 Li14 N15 C151 118.9(4) . .
Li12 Li14 N15 C151 -146.0(3) . .
N14 Li14 N15 Li15 -1.8(3) . .
N13 Li14 N15 Li15 123.2(4) . .
Li13 Li14 N15 Li15 57.4(5) . .
Li12 Li14 N15 Li15 95.1(3) . .
N14 Li14 N15 Li16 -49.5(5) . .
N13 Li14 N15 Li16 75.5(5) . .
Li13 Li14 N15 Li16 9.7(7) . .
Li15 Li14 N15 Li16 -47.7(4) . .
Li12 Li14 N15 Li16 47.4(4) . .
N17 Li16 N16 C161 -106.3(3) . .
N15 Li16 N16 C161 112.3(3) . .
Li17 Li16 N16 C161 -108.6(3) . .
Li15 Li16 N16 C161 109.8(3) . .
Li18 Li16 N16 C161 -134.0(3) . .
N17 Li16 N16 Li17 2.3(3) . .
N15 Li16 N16 Li17 -139.1(3) . .
Li15 Li16 N16 Li17 -141.5(3) . .
Li18 Li16 N16 Li17 -25.4(2) . .
N17 Li16 N16 Li15 143.9(4) . .
N15 Li16 N16 Li15 2.5(3) . .
Li17 Li16 N16 Li15 141.5(3) . .
Li18 Li16 N16 Li15 116.2(3) . .
N18 Li17 N16 C161 -120.6(4) . .
N17 Li17 N16 C161 114.2(3) . .
Li18 Li17 N16 C161 171.6(4) . .
Li16 Li17 N16 C161 116.5(4) . .
Li11 Li17 N16 C161 -149.2(3) . .
N18 Li17 N16 Li16 122.9(4) . .
N17 Li17 N16 Li16 -2.3(3) . .
Li18 Li17 N16 Li16 55.1(4) . .
Li11 Li17 N16 Li16 94.3(3) . .
N18 Li17 N16 Li15 73.8(5) . .
N17 Li17 N16 Li15 -51.4(5) . .
Li18 Li17 N16 Li15 6.0(6) . .
Li16 Li17 N16 Li15 -49.1(4) . .
Li11 Li17 N16 Li15 45.2(4) . .
N15 Li15 N16 C161 -119.0(3) . .
N14 Li15 N16 C161 108.7(4) . .
Li14 Li15 N16 C161 -174.2(5) . .
Li16 Li15 N16 C161 -116.5(4) . .
Li13 Li15 N16 C161 142.8(3) . .
N15 Li15 N16 Li16 -2.5(3) . .
N14 Li15 N16 Li16 -134.8(5) . .
Li14 Li15 N16 Li16 -57.7(6) . .
Li13 Li15 N16 Li16 -100.7(3) . .
N15 Li15 N16 Li17 46.5(5) . .
N14 Li15 N16 Li17 -85.8(5) . .
Li14 Li15 N16 Li17 -8.7(8) . .
Li16 Li15 N16 Li17 49.0(4) . .
Li13 Li15 N16 Li17 -51.7(5) . .
N18 Li18 N17 C171 -100.6(4) . .
N11 Li18 N17 C171 133.7(4) . .
Li17 Li18 N17 C171 -105.5(3) . .
Li11 Li18 N17 C171 -159.1(4) . .
Li16 Li18 N17 C171 -163.4(4) . .
N18 Li18 N17 Li16 62.7(4) . .
N11 Li18 N17 Li16 -62.9(4) . .
Li17 Li18 N17 Li16 57.8(3) . .
Li11 Li18 N17 Li16 4.2(6) . .
N18 Li18 N17 Li17 4.9(3) . .
N11 Li18 N17 Li17 -120.7(4) . .
Li11 Li18 N17 Li17 -53.6(5) . .
Li16 Li18 N17 Li17 -57.8(3) . .
N16 Li16 N17 C171 103.6(4) . .
N15 Li16 N17 C171 -124.8(4) . .
Li17 Li16 N17 C171 105.9(3) . .
Li15 Li16 N17 C171 159.2(5) . .
Li18 Li16 N17 C171 163.3(4) . .
N16 Li16 N17 Li18 -59.8(4) . .
N15 Li16 N17 Li18 71.9(5) . .
Li17 Li16 N17 Li18 -57.4(3) . .
Li15 Li16 N17 Li18 -4.1(7) . .
N16 Li16 N17 Li17 -2.4(3) . .
N15 Li16 N17 Li17 129.3(4) . .
Li15 Li16 N17 Li17 53.3(6) . .
Li18 Li16 N17 Li17 57.4(3) . .
N16 Li17 N17 C171 -115.0(3) . .
N18 Li17 N17 C171 112.2(3) . .
Li18 Li17 N17 C171 117.0(3) . .
Li16 Li17 N17 C171 -117.3(3) . .
Li11 Li17 N17 C171 140.2(3) . .
N16 Li17 N17 Li18 128.0(4) . .
N18 Li17 N17 Li18 -4.9(3) . .
Li16 Li17 N17 Li18 125.7(3) . .
Li11 Li17 N17 Li18 23.2(2) . .
N16 Li17 N17 Li16 2.3(3) . .
N18 Li17 N17 Li16 -130.6(4) . .
Li18 Li17 N17 Li16 -125.7(3) . .
Li11 Li17 N17 Li16 -102.6(3) . .
N17 Li18 N18 C181 112.1(3) . .
N11 Li18 N18 C181 -114.3(3) . .
Li17 Li18 N18 C181 117.0(3) . .
Li11 Li18 N18 C181 -116.0(3) . .
Li16 Li18 N18 C181 140.9(3) . .
N17 Li18 N18 Li11 -131.9(4) . .
N11 Li18 N18 Li11 1.7(3) . .
Li17 Li18 N18 Li11 -127.0(3) . .
Li16 Li18 N18 Li11 -103.1(3) . .
N17 Li18 N18 Li17 -4.9(3) . .
N11 Li18 N18 Li17 128.6(4) . .
Li11 Li18 N18 Li17 127.0(3) . .
Li16 Li18 N18 Li17 23.9(2) . .
N11 Li11 N18 C181 108.8(4) . .
N12 Li11 N18 C181 -122.0(4) . .
Li12 Li11 N18 C181 165.3(5) . .
Li18 Li11 N18 C181 110.6(4) . .
Li17 Li11 N18 C181 167.8(5) . .
N11 Li11 N18 Li18 -1.7(3) . .
N12 Li11 N18 Li18 127.4(4) . .
Li12 Li11 N18 Li18 54.7(6) . .
Li17 Li11 N18 Li18 57.2(3) . .
N11 Li11 N18 Li17 -59.0(4) . .
N12 Li11 N18 Li17 70.1(5) . .
Li12 Li11 N18 Li17 -2.6(8) . .
Li18 Li11 N18 Li17 -57.2(3) . .
N16 Li17 N18 C181 130.3(4) . .
N17 Li17 N18 C181 -104.9(4) . .
Li18 Li17 N18 C181 -109.7(4) . .
Li16 Li17 N18 C181 -162.5(4) . .
Li11 Li17 N18 C181 -167.7(5) . .
N16 Li17 N18 Li18 -119.9(4) . .
N17 Li17 N18 Li18 4.9(3) . .
Li16 Li17 N18 Li18 -52.8(5) . .
Li11 Li17 N18 Li18 -57.9(3) . .
N16 Li17 N18 Li11 -62.0(5) . .
N17 Li17 N18 Li11 62.8(4) . .
Li18 Li17 N18 Li11 57.9(3) . .
Li16 Li17 N18 Li11 5.1(6) . .
N4 Li3 O3 C38 -10.2(9) . .
N2 Li3 O3 C38 115.1(7) . .
Cl1 Li3 O3 C38 -130.1(6) 2_566 .
Mn1 Li3 O3 C38 54.9(12) . .
Li2 Li3 O3 C38 -74.2(9) . .
Li4 Li3 O3 C38 177.9(6) . .
N4 Li3 O3 C35 152.5(6) . .
N2 Li3 O3 C35 -82.1(7) . .
Cl1 Li3 O3 C35 32.6(6) 2_566 .
Mn1 Li3 O3 C35 -142.4(9) . .
Li2 Li3 O3 C35 88.6(7) . .
Li4 Li3 O3 C35 -19.4(9) . .
N2 Li4 O4 C48 -90.5(7) . .
N3 Li4 O4 C48 35.4(8) . .
Cl1 Li4 O4 C48 156.6(5) 2_566 .
Mn1 Li4 O4 C48 -36.8(12) . .
Li3 Li4 O4 C48 -150.5(6) . .
Li2 Li4 O4 C48 104.4(8) . .
N2 Li4 O4 C45 88.1(6) . .
N3 Li4 O4 C45 -145.9(5) . .
Cl1 Li4 O4 C45 -24.8(6) 2_566 .
Mn1 Li4 O4 C45 141.8(9) . .
Li3 Li4 O4 C45 28.1(8) . .
Li2 Li4 O4 C45 -77.0(8) . .
N4 Li2 Cl1 Li4 -62.6(5) . 2_566
N3 Li2 Cl1 Li4 163.5(3) . 2_566
Mn1 Li2 Cl1 Li4 -134.9(9) . 2_566
Cl1 Li2 Cl1 Li4 52.1(4) 2_566 2_566
Li3 Li2 Cl1 Li4 3.7(6) . 2_566
Li4 Li2 Cl1 Li4 101.3(4) . 2_566
Li2 Li2 Cl1 Li4 52.1(4) 2_566 2_566
N4 Li2 Cl1 Li3 -163.2(4) . 2_566
N3 Li2 Cl1 Li3 62.9(5) . 2_566
Mn1 Li2 Cl1 Li3 124.6(9) . 2_566
Cl1 Li2 Cl1 Li3 -48.5(4) 2_566 2_566
Li3 Li2 Cl1 Li3 -96.9(5) . 2_566
Li4 Li2 Cl1 Li3 0.7(6) . 2_566
Li2 Li2 Cl1 Li3 -48.5(4) 2_566 2_566
N4 Li2 Cl1 Li2 -114.7(5) . 2_566
N3 Li2 Cl1 Li2 111.4(5) . 2_566
Mn1 Li2 Cl1 Li2 173.0(12) . 2_566
Cl1 Li2 Cl1 Li2 0.0 2_566 2_566
Li3 Li2 Cl1 Li2 -48.5(4) . 2_566
Li4 Li2 Cl1 Li2 49.1(3) . 2_566
Mn1 N2 C21 C23 -61.7(4) . .
Li4 N2 C21 C23 56.5(5) . .
Li3 N2 C21 C23 -177.6(3) . .
Mn1 N2 C21 C24 178.7(3) . .
Li4 N2 C21 C24 -63.0(5) . .
Li3 N2 C21 C24 62.9(5) . .
Mn1 N2 C21 C22 59.2(5) . .
Li4 N2 C21 C22 177.4(4) . .
Li3 N2 C21 C22 -56.7(5) . .
Mn1 N3 C31 C33 60.3(5) . .
Li2 N3 C31 C33 172.2(4) . .
Li4 N3 C31 C33 -62.3(5) . .
Mn1 N3 C31 C34 -62.9(5) . .
Li2 N3 C31 C34 49.0(5) . .
Li4 N3 C31 C34 174.5(4) . .
Mn1 N3 C31 C32 179.4(3) . .
Li2 N3 C31 C32 -68.6(5) . .
Li4 N3 C31 C32 56.9(5) . .
C38 O3 C35 C36 -12.8(9) . .
Li3 O3 C35 C36 -178.7(7) . .
O3 C35 C36 C37 22.0(11) . .
C35 C36 C37 C38 -21.4(12) . .
C35 O3 C38 C37 0.0(8) . .
Li3 O3 C38 C37 164.7(6) . .
C36 C37 C38 O3 12.1(10) . .
Mn1 N4 C41 C42 58.5(5) . .
Li2 N4 C41 C42 -54.5(5) . .
Li3 N4 C41 C42 178.3(4) . .
Mn1 N4 C41 C43 -62.9(5) . .
Li2 N4 C41 C43 -176.0(4) . .
Li3 N4 C41 C43 56.9(6) . .
Mn1 N4 C41 C44 176.7(4) . .
Li2 N4 C41 C44 63.6(5) . .
Li3 N4 C41 C44 -63.5(6) . .
C48 O4 C45 C46 8.9(9) . .
Li4 O4 C45 C46 -169.9(7) . .
O4 C45 C46 C47 -10.2(12) . .
C45 C46 C47 C48 7.1(12) . .
C45 O4 C48 C47 -5.1(8) . .
Li4 O4 C48 C47 173.7(5) . .
C46 C47 C48 O4 -1.1(10) . .
Li11 N11 C111 C113 -5.6(5) . .
Li12 N11 C111 C113 79.4(4) . .
Li18 N11 C111 C113 -87.7(4) . .
Li11 N11 C111 C112 -124.5(4) . .
Li12 N11 C111 C112 -39.5(5) . .
Li18 N11 C111 C112 153.4(3) . .
Li11 N11 C111 C114 113.3(4) . .
Li12 N11 C111 C114 -161.7(3) . .
Li18 N11 C111 C114 31.2(4) . .
Li12 N12 C121 C123 -126.9(4) . .
Li13 N12 C121 C123 148.9(4) . .
Li11 N12 C121 C123 -40.2(5) . .
Li12 N12 C121 C122 -8.0(5) . .
Li13 N12 C121 C122 -92.1(4) . .
Li11 N12 C121 C122 78.8(5) . .
Li12 N12 C121 C124 109.7(5) . .
Li13 N12 C121 C124 25.6(5) . .
Li11 N12 C121 C124 -163.5(4) . .
Li13 N13 C131 C134 118.5(4) . .
Li14 N13 C131 C134 -158.8(4) . .
Li12 N13 C131 C134 35.2(5) . .
Li13 N13 C131 C133 -0.7(5) . .
Li14 N13 C131 C133 81.9(5) . .
Li12 N13 C131 C133 -84.1(5) . .
Li13 N13 C131 C132 -119.5(4) . .
Li14 N13 C131 C132 -36.9(5) . .
Li12 N13 C131 C132 157.1(4) . .
Li14 N14 C141 C144 1.6(4) . .
Li13 N14 C141 C144 84.3(4) . .
Li15 N14 C141 C144 -81.6(5) . .
Li14 N14 C141 C143 120.9(4) . .
Li13 N14 C141 C143 -156.4(4) . .
Li15 N14 C141 C143 37.7(5) . .
Li14 N14 C141 C142 -117.0(4) . .
Li13 N14 C141 C142 -34.3(5) . .
Li15 N14 C141 C142 159.8(4) . .
Li15 N15 C151 C153 -8.5(5) . .
Li16 N15 C151 C153 78.7(4) . .
Li14 N15 C151 C153 -89.6(4) . .
Li15 N15 C151 C154 109.9(4) . .
Li16 N15 C151 C154 -162.9(3) . .
Li14 N15 C151 C154 28.9(5) . .
Li15 N15 C151 C152 -128.3(4) . .
Li16 N15 C151 C152 -41.1(5) . .
Li14 N15 C151 C152 150.7(3) . .
Li16 N16 C161 C162 2.1(4) . .
Li17 N16 C161 C162 -81.3(4) . .
Li15 N16 C161 C162 86.3(4) . .
Li16 N16 C161 C163 -116.8(4) . .
Li17 N16 C161 C163 159.9(3) . .
Li15 N16 C161 C163 -32.6(5) . .
Li16 N16 C161 C164 121.1(4) . .
Li17 N16 C161 C164 37.7(4) . .
Li15 N16 C161 C164 -154.7(3) . .
Li18 N17 C171 C173 -41.0(5) . .
Li16 N17 C171 C173 156.8(3) . .
Li17 N17 C171 C173 -121.6(4) . .
Li18 N17 C171 C174 -164.1(3) . .
Li16 N17 C171 C174 33.7(5) . .
Li17 N17 C171 C174 115.2(4) . .
Li18 N17 C171 C172 77.8(4) . .
Li16 N17 C171 C172 -84.4(4) . .
Li17 N17 C171 C172 -2.9(4) . .
Li18 N18 C181 C184 -3.3(4) . .
Li11 N18 C181 C184 -87.4(4) . .
Li17 N18 C181 C184 79.7(4) . .
Li18 N18 C181 C182 -122.8(4) . .
Li11 N18 C181 C182 153.1(4) . .
Li17 N18 C181 C182 -39.8(5) . .
Li18 N18 C181 C183 116.0(4) . .
Li11 N18 C181 C183 31.9(5) . .
Li17 N18 C181 C183 -161.0(4) . .
